data_7715499
loop_
_publ_author_name
'To&#x142;oczko, Aleksandra'
'Ka&#x17a;mierczak, Marcin'
'Ksi&#x105;&#x17c;ek, Maria'
'Weselski, Marek'
'Siczek, Mi&#x142;osz'
'Kusz, Joachim'
'Bronisz, Robert'

_publ_section_title
;
 Expanding the dimensionality of bis(tetrazolyl)alkane-based Fe(II)
 coordination polymers by the application of dinitrile coligands.
;
_journal_issue 16
_journal_name_full 'Dalton transactions (Cambridge, England : 2003)'
_journal_page_first 7163
_journal_page_last 7174
_journal_paper_doi 10.1039/d4dt00462k
_journal_volume 53
_journal_year 2024
_chemical_formula_moiety 'C64 H80 Fe4 N80, 4(C5 H6 N2), 8(B F4)'
_chemical_formula_sum 'C84 H104 B8 F32 Fe4 N88'
_chemical_formula_weight 3264.43
_space_group_crystal_system triclinic
_space_group_IT_number 2
_space_group_name_Hall '-P 1'
_space_group_name_H-M_alt 'P -1'
_atom_sites_solution_hydrogens geom
_atom_sites_solution_primary dual
_audit_creation_method SHELXL-2019/3
_audit_update_record
;
2024-02-13 deposited with the CCDC.	2024-03-21 downloaded from the CCDC.
;
_cell_angle_alpha 90.0460(10)
_cell_angle_beta 104.760(2)
_cell_angle_gamma 103.591(2)
_cell_formula_units_Z 2
_cell_length_a 18.9389(4)
_cell_length_b 19.4264(3)
_cell_length_c 19.5685(3)
_cell_measurement_reflns_used 24498
_cell_measurement_temperature 80(2)
_cell_measurement_theta_max 34.3010
_cell_measurement_theta_min 1.8560
_cell_volume 6752.9(2)
_computing_cell_refinement 'CrysAlisPro 1.171.42.49 (Rigaku OD, 2022)'
_computing_data_collection 'CrysAlisPro 1.171.42.49 (Rigaku OD, 2022)'
_computing_data_reduction 'CrysAlisPro 1.171.42.49 (Rigaku OD, 2022)'
_computing_structure_refinement 'SHELXL-2019/2 (Sheldrick, 2019)'
_computing_structure_solution 'SHELXT-2018 (Sheldrick, 2018)'
_diffrn_ambient_temperature 80(2)
_diffrn_detector_area_resol_mean 10.0000
_diffrn_measured_fraction_theta_full 0.996
_diffrn_measured_fraction_theta_max 0.996
_diffrn_measurement_details
;
List of Runs (angles in degrees, time in seconds):

  # Type    Start    End  Width  t~exp~   \w     \q     \k     \f   Frames
#--------------------------------------------------------------------------
  1  \w     15.00  40.00   0.50   15.00    --    0.06  36.00 -46.54   50
  2  \w     15.00  40.00   0.50   15.00    --    0.06  35.00  61.28   50
  3  \w    -48.00  19.00   0.50   15.00    --   -8.00 -14.00 106.32  134
  4  \w    -51.00 -26.00   0.50   15.00    --  -16.00 145.00-159.19   50
  5  \w    -50.00 -25.00   0.50   15.00    --  -16.00 143.00 -27.96   50
  6  \w    -36.00  -9.00   0.50   15.00    --  -20.00 116.00  46.95   54
  7  \w    -41.00 -15.00   0.50   15.00    --  -20.00 123.00 -86.90   52
  8  \w    -40.00 -14.00   0.50   15.00    --  -20.00 121.00 -49.86   52
  9  \w    -19.00   7.00   0.50   15.00    --  -32.00  32.00 -67.73   52
 10  \w    -17.00  10.00   0.50   15.00    --  -32.00  36.00 -30.38   54
 11  \w     -4.00  23.00   0.50   15.00    --   36.00 -33.00-131.34   54
 12  \w     -6.00  22.00   0.50   15.00    --   36.00 -34.00  27.86   56
;
_diffrn_measurement_device 'four-circle diffractometer'
_diffrn_measurement_device_type 'XtaLAB Synergy R, DW system, HyPix-Arc 150'
_diffrn_measurement_method '\w scans'
_diffrn_radiation_type MoK\a
_diffrn_radiation_wavelength 0.71073
_diffrn_reflns_av_R_equivalents 0.0492
_diffrn_reflns_av_unetI/netI 0.0655
_diffrn_reflns_Laue_measured_fraction_full 0.996
_diffrn_reflns_Laue_measured_fraction_max 0.996
_diffrn_reflns_limit_h_max 22
_diffrn_reflns_limit_h_min -23
_diffrn_reflns_limit_k_max 24
_diffrn_reflns_limit_k_min -24
_diffrn_reflns_limit_l_max 24
_diffrn_reflns_limit_l_min 0
_diffrn_reflns_number 27531
_diffrn_reflns_point_group_measured_fraction_full 0.996
_diffrn_reflns_point_group_measured_fraction_max 0.996
_diffrn_reflns_theta_full 25.242
_diffrn_reflns_theta_max 26.372
_diffrn_reflns_theta_min 1.768
_diffrn_source 'Rotating-anode X-ray tube'
_diffrn_source_type 'Rigaku (Mo) X-ray Source'
_exptl_absorpt_coefficient_mu 0.545
_exptl_absorpt_correction_T_max 1.000
_exptl_absorpt_correction_T_min 0.620
_exptl_absorpt_correction_type gaussian
_exptl_absorpt_process_details
;
CrysAlisPro 1.171.42.49 (Rigaku Oxford Diffraction, 2022)
Numerical absorption correction based on gaussian integration over
a multifaceted crystal model
Empirical absorption correction using spherical harmonics,
implemented in SCALE3 ABSPACK scaling algorithm.
;
_exptl_crystal_density_diffrn 1.605
_exptl_crystal_description polyhedron
_exptl_crystal_F_000 3312
_exptl_crystal_size_max 0.169
_exptl_crystal_size_mid 0.143
_exptl_crystal_size_min 0.048
_refine_diff_density_max 1.318
_refine_diff_density_min -0.675
_refine_diff_density_rms 0.097
_refine_ls_extinction_method none
_refine_ls_goodness_of_fit_ref 1.026
_refine_ls_hydrogen_treatment constr
_refine_ls_matrix_type full
_refine_ls_number_parameters 2173
_refine_ls_number_reflns 27531
_refine_ls_number_restraints 0
_refine_ls_restrained_S_all 1.026
_refine_ls_R_factor_all 0.0954
_refine_ls_R_factor_gt 0.0687
_refine_ls_shift/su_max 0.001
_refine_ls_shift/su_mean 0.000
_refine_ls_structure_factor_coef Fsqd
_refine_ls_weighting_details 'w=1/[\s^2^(Fo^2^)+(0.0574P)^2^+29.0637P] where P=(Fo^2^+2Fc^2^)/3'
_refine_ls_weighting_scheme calc
_refine_ls_wR_factor_gt 0.1691
_refine_ls_wR_factor_ref 0.1815
_reflns_Friedel_coverage 0.000
_reflns_number_gt 20692
_reflns_number_total 27531
_reflns_threshold_expression 'I > 2\s(I)'
_cod_data_source_file d4dt00462k2.cif
_cod_data_source_block 3_1_99a2mo_1_80_00
_cod_depositor_comments 'Adding full bibliography for 7715495--7715502.cif.'
_cod_database_code 7715499
_shelx_shelxl_version_number 2019/3
_shelx_space_group_comment
;
The symmetry employed for this shelxl refinement is uniquely defined
by the following loop, which should always be used as a source of
symmetry information in preference to the above space-group names.
They are only intended as comments.
;
_shelx_estimated_absorpt_t_min 0.913
_shelx_estimated_absorpt_t_max 0.974

loop_
_space_group_symop_operation_xyz
'x, y, z'
'-x, -y, -z'

loop_
_atom_site_label
_atom_site_type_symbol
_atom_site_fract_x
_atom_site_fract_y
_atom_site_fract_z
_atom_site_U_iso_or_equiv
_atom_site_adp_type
_atom_site_occupancy
_atom_site_site_symmetry_order
_atom_site_calc_flag
_atom_site_refinement_flags_posn
_atom_site_refinement_flags_adp
_atom_site_refinement_flags_occupancy
_atom_site_disorder_assembly
_atom_site_disorder_group
Fe1 Fe 0.25371(3) 0.79624(3) 0.19343(3) 0.01347(13) Uani 1 1 d . . . . .
Fe2 Fe 0.25027(3) 0.81028(3) 0.69372(3) 0.01303(13) Uani 1 1 d . . . . .
Fe3 Fe 0.24391(3) 0.30472(3) 0.69046(3) 0.01373(13) Uani 1 1 d . . . . .
Fe4 Fe 0.24671(4) 0.29921(3) 1.19278(3) 0.01658(14) Uani 1 1 d . . . . .
C1 C 0.2669(3) 0.8855(2) 0.0658(3) 0.0230(10) Uani 1 1 d . . . . .
H1 H 0.311816 0.918716 0.090012 0.028 Uiso 1 1 calc R U . . .
C2 C 0.2273(3) 0.8764(2) -0.1749(2) 0.0193(9) Uani 1 1 d . . . . .
H2 H 0.174521 0.870105 -0.193301 0.023 Uiso 1 1 calc R U . . .
C3 C 0.2452(3) 0.9367(3) -0.0547(3) 0.0240(10) Uani 1 1 d . . . . .
H3A H 0.284979 0.978869 -0.031371 0.029 Uiso 1 1 calc R U . . .
H3B H 0.198837 0.952594 -0.075866 0.029 Uiso 1 1 calc R U . . .
N1 N 0.2311(2) 0.8863(2) -0.0021(2) 0.0218(9) Uani 1 1 d . . . . .
N2 N 0.1704(2) 0.8294(2) -0.0165(2) 0.0297(10) Uani 1 1 d . . . . .
N3 N 0.1708(2) 0.7972(2) 0.0409(2) 0.0287(10) Uani 1 1 d . . . . .
N4 N 0.2312(2) 0.8323(2) 0.0939(2) 0.0189(8) Uani 1 1 d . . . . .
N5 N 0.2686(2) 0.9058(2) -0.1104(2) 0.0205(8) Uani 1 1 d . . . . .
N6 N 0.3409(2) 0.9049(2) -0.1038(2) 0.0304(10) Uani 1 1 d . . . . .
N7 N 0.3435(2) 0.8762(2) -0.1621(2) 0.0280(10) Uani 1 1 d . . . . .
N8 N 0.2729(2) 0.8581(2) -0.2077(2) 0.0182(8) Uani 1 1 d . . . . .
C4 C 0.2272(3) 0.6584(2) 0.1045(2) 0.0188(9) Uani 1 1 d . . . . .
H4 H 0.176165 0.656055 0.080757 0.023 Uiso 1 1 calc R U . . .
C5 C 0.2648(3) 0.4452(2) 0.1192(2) 0.0192(9) Uani 1 1 d . . . . .
H5 H 0.318195 0.455590 0.132537 0.023 Uiso 1 1 calc R U . . .
C6 C 0.2451(3) 0.5496(2) 0.0461(2) 0.0206(10) Uani 1 1 d . . . . .
H6A H 0.202850 0.553794 0.005794 0.025 Uiso 1 1 calc R U . . .
H6B H 0.288258 0.547085 0.027178 0.025 Uiso 1 1 calc R U . . .
N9 N 0.2663(2) 0.61258(19) 0.0950(2) 0.0183(8) Uani 1 1 d . . . . .
N10 N 0.3363(3) 0.6333(2) 0.1375(3) 0.0333(11) Uani 1 1 d . . . . .
N11 N 0.3393(3) 0.6910(2) 0.1730(2) 0.0316(10) Uani 1 1 d . . . . .
N12 N 0.2716(2) 0.7077(2) 0.1530(2) 0.0180(8) Uani 1 1 d . . . . .
N13 N 0.2230(2) 0.48478(19) 0.0803(2) 0.0181(8) Uani 1 1 d . . . . .
N14 N 0.1489(2) 0.4531(2) 0.0728(2) 0.0232(9) Uani 1 1 d . . . . .
N15 N 0.1474(2) 0.3958(2) 0.1060(2) 0.0230(9) Uani 1 1 d . . . . .
N16 N 0.2194(2) 0.38931(19) 0.1358(2) 0.0177(8) Uani 1 1 d . . . . .
C7 C 0.2795(3) 0.9399(2) 0.2730(2) 0.0196(10) Uani 1 1 d . . . . .
H7 H 0.332795 0.948432 0.288640 0.024 Uiso 1 1 calc R U . . .
C8 C 0.2315(3) 1.1513(2) 0.2662(3) 0.0226(10) Uani 1 1 d . . . . .
H8 H 0.178481 1.141325 0.259291 0.027 Uiso 1 1 calc R U . . .
C9 C 0.2600(3) 1.0456(2) 0.3347(3) 0.0231(10) Uani 1 1 d . . . . .
H9A H 0.305272 1.044022 0.372786 0.028 Uiso 1 1 calc R U . . .
H9B H 0.218840 1.046676 0.357089 0.028 Uiso 1 1 calc R U . . .
N17 N 0.2384(2) 0.9819(2) 0.2878(2) 0.0219(9) Uani 1 1 d . . . . .
N18 N 0.1649(3) 0.9520(2) 0.2564(3) 0.0367(12) Uani 1 1 d . . . . .
N19 N 0.1626(2) 0.8934(2) 0.2234(3) 0.0329(11) Uani 1 1 d . . . . .
N20 N 0.2341(2) 0.8845(2) 0.2333(2) 0.0195(8) Uani 1 1 d . . . . .
N21 N 0.2758(2) 1.1106(2) 0.2978(2) 0.0198(8) Uani 1 1 d . . . . .
N22 N 0.3471(2) 1.1418(2) 0.2985(3) 0.0301(10) Uani 1 1 d . . . . .
N23 N 0.3453(2) 1.1999(2) 0.2671(3) 0.0300(10) Uani 1 1 d . . . . .
N24 N 0.2728(2) 1.2074(2) 0.2461(2) 0.0208(8) Uani 1 1 d . . . . .
C10 C 0.2314(3) 0.7186(3) 0.3255(3) 0.0260(11) Uani 1 1 d . . . . .
H10 H 0.179188 0.698124 0.306527 0.031 Uiso 1 1 calc R U . . .
C11 C 0.2719(3) 0.7358(2) 0.5645(2) 0.0190(9) Uani 1 1 d . . . . .
H11 H 0.322058 0.733393 0.586376 0.023 Uiso 1 1 calc R U . . .
C12 C 0.2505(3) 0.6689(3) 0.4466(3) 0.0258(11) Uani 1 1 d . . . . .
H12A H 0.292317 0.647777 0.470522 0.031 Uiso 1 1 calc R U . . .
H12B H 0.205988 0.629664 0.425863 0.031 Uiso 1 1 calc R U . . .
N25 N 0.2716(2) 0.7107(2) 0.3902(2) 0.0237(9) Uani 1 1 d . . . . .
N26 N 0.3428(3) 0.7462(3) 0.3964(3) 0.0501(15) Uani 1 1 d . . . . .
N27 N 0.3446(3) 0.7760(3) 0.3383(3) 0.0456(14) Uani 1 1 d . . . . .
N28 N 0.2756(2) 0.7590(2) 0.2923(2) 0.0202(8) Uani 1 1 d . . . . .
N29 N 0.2330(2) 0.7115(2) 0.4990(2) 0.0214(8) Uani 1 1 d . . . . .
N30 N 0.1637(2) 0.7242(3) 0.4869(2) 0.0301(10) Uani 1 1 d . . . . .
N31 N 0.1618(2) 0.7561(2) 0.5437(2) 0.0274(10) Uani 1 1 d . . . . .
N32 N 0.2285(2) 0.76402(19) 0.5941(2) 0.0168(8) Uani 1 1 d . . . . .
C13 C 0.0813(3) 0.7269(2) 0.1654(2) 0.0198(10) Uani 1 1 d . . . . .
C14 C -0.0012(3) 0.7014(3) 0.1463(3) 0.0256(11) Uani 1 1 d . . . . .
H14A H -0.024141 0.742437 0.137123 0.031 Uiso 1 1 calc R U . . .
H14B H -0.016911 0.677416 0.186500 0.031 Uiso 1 1 calc R U . . .
C15 C -0.0301(3) 0.6497(3) 0.0806(3) 0.0268(11) Uani 1 1 d . . . . .
H15A H -0.007401 0.670941 0.042793 0.032 Uiso 1 1 calc R U . . .
H15B H -0.085317 0.642559 0.063203 0.032 Uiso 1 1 calc R U . . .
C16 C -0.0116(3) 0.5776(3) 0.0949(3) 0.0297(11) Uani 1 1 d . . . . .
H16A H -0.027666 0.547655 0.050107 0.036 Uiso 1 1 calc R U . . .
H16B H 0.043388 0.584346 0.113944 0.036 Uiso 1 1 calc R U . . .
C17 C -0.0506(3) 0.5418(3) 0.1462(3) 0.0328(12) Uani 1 1 d . . . . .
N33 N 0.1447(2) 0.7479(2) 0.1776(2) 0.0196(8) Uani 1 1 d . . . . .
N34 N -0.0813(3) 0.5178(3) 0.1872(3) 0.0492(15) Uani 1 1 d . . . . .
C18 C 0.4237(3) 0.8711(3) 0.2127(3) 0.0270(11) Uani 1 1 d . . . . .
C19 C 0.5023(3) 0.9045(3) 0.2153(3) 0.0399(14) Uani 1 1 d . . . . .
H19A H 0.533242 0.869765 0.229681 0.048 Uiso 1 1 calc R U . . .
H19B H 0.521339 0.944960 0.251315 0.048 Uiso 1 1 calc R U . . .
C20 C 0.5101(4) 0.9312(3) 0.1425(4) 0.0529(19) Uani 1 1 d . . . . .
H20A H 0.481226 0.967761 0.129884 0.064 Uiso 1 1 calc R U . . .
H20B H 0.563706 0.954004 0.146624 0.064 Uiso 1 1 calc R U . . .
C21 C 0.4827(4) 0.8728(4) 0.0826(3) 0.0470(17) Uani 1 1 d . . . . .
H21A H 0.429156 0.849420 0.078204 0.056 Uiso 1 1 calc R U . . .
H21B H 0.486343 0.894183 0.037365 0.056 Uiso 1 1 calc R U . . .
C22 C 0.5282(4) 0.8191(3) 0.0965(3) 0.0385(14) Uani 1 1 d . . . . .
N35 N 0.3620(3) 0.8462(2) 0.2071(2) 0.0242(9) Uani 1 1 d . . . . .
N36 N 0.5631(3) 0.7783(3) 0.1096(3) 0.0461(13) Uani 1 1 d . . . . .
C23 C 0.2781(3) 0.6780(3) 0.7708(3) 0.0244(10) Uani 1 1 d . . . . .
H23 H 0.331107 0.690692 0.777545 0.029 Uiso 0.528(16) 1 calc R U P A 1
H23A H 0.331105 0.694800 0.788244 0.029 Uiso 0.472(16) 1 calc R U P A 2
C24 C 0.2308(3) 0.4411(2) 0.7639(2) 0.0209(10) Uani 1 1 d . . . . .
H24 H 0.179648 0.424277 0.764446 0.025 Uiso 1 1 calc R U . . .
C25 C 0.2622(3) 0.5619(3) 0.8309(3) 0.0277(11) Uani 1 1 d . . . . .
H25A H 0.223219 0.539950 0.854931 0.033 Uiso 0.528(16) 1 calc R U P A 1
H25B H 0.309349 0.580682 0.868344 0.033 Uiso 0.528(16) 1 calc R U P A 1
H25C H 0.308765 0.584068 0.867767 0.033 Uiso 0.472(16) 1 calc R U P A 2
H25D H 0.221663 0.542924 0.854139 0.033 Uiso 0.472(16) 1 calc R U P A 2
N37 N 0.2408(8) 0.6199(7) 0.7971(8) 0.024(3) Uani 0.528(16) 1 d . . P A 1
N38 N 0.1706(5) 0.6279(5) 0.7885(7) 0.035(4) Uani 0.528(16) 1 d . . P A 1
N39 N 0.1671(5) 0.6843(5) 0.7558(8) 0.032(3) Uani 0.528(16) 1 d . . P A 1
N37A N 0.2398(9) 0.6162(8) 0.7784(8) 0.013(3) Uiso 0.472(16) 1 d . . P A 2
N38A N 0.1679(5) 0.6062(5) 0.7375(7) 0.027(3) Uani 0.472(16) 1 d . . P A 2
N39A N 0.1643(5) 0.6659(5) 0.7080(7) 0.029(3) Uani 0.472(16) 1 d . . P A 2
N40 N 0.2331(2) 0.7140(2) 0.7355(2) 0.0204(8) Uani 1 1 d . . . . .
N41 N 0.2748(2) 0.5049(2) 0.7894(2) 0.0240(9) Uani 1 1 d . . . . .
N42 N 0.3438(3) 0.5085(2) 0.7807(3) 0.0464(14) Uani 1 1 d . . . . .
N43 N 0.3402(3) 0.4489(2) 0.7483(3) 0.0438(13) Uani 1 1 d . . . . .
N44 N 0.2699(2) 0.4057(2) 0.7381(2) 0.0206(8) Uani 1 1 d . . . . .
C26 C 0.2249(3) 0.9363(2) 0.6069(2) 0.0178(9) Uani 1 1 d . . . . .
H26 H 0.174658 0.914318 0.581371 0.021 Uiso 1 1 calc R U . . .
C27 C 0.2624(3) 1.1700(3) 0.6209(3) 0.0226(10) Uani 1 1 d . . . . .
H27 H 0.315726 1.185031 0.631534 0.027 Uiso 1 1 calc R U . . .
C28 C 0.2412(3) 1.0539(2) 0.5503(3) 0.0229(10) Uani 1 1 d . . . . .
H28A H 0.198238 1.030164 0.510532 0.027 Uiso 1 1 calc R U . . .
H28B H 0.283920 1.075481 0.530619 0.027 Uiso 1 1 calc R U . . .
N45 N 0.2624(2) 1.0014(2) 0.5994(2) 0.0209(8) Uani 1 1 d . . . . .
N46 N 0.3317(3) 1.0133(2) 0.6449(3) 0.0407(13) Uani 1 1 d . . . . .
N47 N 0.3343(2) 0.9566(2) 0.6780(3) 0.0359(12) Uani 1 1 d . . . . .
N48 N 0.2681(2) 0.90746(19) 0.6548(2) 0.0174(8) Uani 1 1 d . . . . .
N49 N 0.2200(2) 1.1097(2) 0.5855(2) 0.0203(8) Uani 1 1 d . . . . .
N50 N 0.1469(2) 1.1067(2) 0.5797(3) 0.0319(10) Uani 1 1 d . . . . .
N51 N 0.1465(3) 1.1647(2) 0.6127(3) 0.0306(10) Uani 1 1 d . . . . .
N52 N 0.2176(2) 1.2049(2) 0.6386(2) 0.0190(8) Uani 1 1 d . . . . .
C29 C 0.0780(3) 0.8009(2) 0.6635(2) 0.0213(10) Uani 1 1 d . . . . .
C30 C -0.0041(3) 0.7891(3) 0.6415(3) 0.0309(12) Uani 1 1 d . . . . .
H30A H -0.021555 0.805682 0.680750 0.037 Uiso 1 1 calc R U . . .
H30B H -0.027163 0.737614 0.631656 0.037 Uiso 1 1 calc R U . . .
C31 C -0.0305(3) 0.8281(4) 0.5755(3) 0.0417(15) Uani 1 1 d . . . . .
H31A H -0.085453 0.809394 0.555928 0.050 Uiso 1 1 calc R U . . .
H31B H -0.005588 0.817905 0.539195 0.050 Uiso 1 1 calc R U . . .
C32 C -0.0136(4) 0.9090(3) 0.5899(3) 0.0439(16) Uani 1 1 d . . . . .
H32A H 0.040508 0.927776 0.613807 0.053 Uiso 1 1 calc R U . . .
H32B H -0.025211 0.931940 0.544685 0.053 Uiso 1 1 calc R U . . .
C33 C -0.0590(4) 0.9246(4) 0.6346(4) 0.057(2) Uani 1 1 d . . . . .
N53 N 0.1417(2) 0.8081(2) 0.6773(2) 0.0202(8) Uani 1 1 d . . . . .
N54 N -0.1041(18) 0.9279(15) 0.660(2) 0.034(8) Uani 0.57(8) 1 d . . P B 3
N54A N -0.079(3) 0.9474(19) 0.689(2) 0.050(5) Uani 0.43(8) 1 d . . P B 4
C34 C 0.4192(3) 0.8134(3) 0.7255(3) 0.0266(11) Uani 1 1 d . . . . .
C35 C 0.5003(3) 0.8197(3) 0.7471(3) 0.0358(13) Uani 1 1 d . . . . .
H35A H 0.521344 0.831241 0.705948 0.043 Uiso 1 1 calc R U . . .
H35B H 0.509979 0.773781 0.763340 0.043 Uiso 1 1 calc R U . . .
C36 C 0.5390(4) 0.8768(3) 0.8060(3) 0.0421(14) Uani 1 1 d . . . . .
H36A H 0.520434 0.919973 0.793765 0.050 Uiso 1 1 calc R U . . .
H36B H 0.593818 0.889005 0.810338 0.050 Uiso 1 1 calc R U . . .
C37 C 0.5250(3) 0.8532(3) 0.8778(3) 0.0295(12) Uani 1 1 d . . . . .
H37A H 0.470468 0.843228 0.874475 0.035 Uiso 1 1 calc R U . . .
H37B H 0.541773 0.809074 0.889494 0.035 Uiso 1 1 calc R U . . .
C38 C 0.5657(3) 0.9083(3) 0.9335(3) 0.0417(14) Uani 1 1 d . . . . .
N55 N 0.3569(2) 0.8100(2) 0.7098(2) 0.0217(8) Uani 1 1 d . . . . .
N56 N 0.5984(4) 0.9528(4) 0.9758(4) 0.075(2) Uani 1 1 d . . . . .
C39 C 0.2244(3) 0.3707(2) 0.5476(2) 0.0187(9) Uani 1 1 d . . . . .
H39 H 0.171148 0.361316 0.538297 0.022 Uiso 1 1 calc R U . . .
C40 C 0.2608(3) 0.3900(2) 0.3323(3) 0.0218(10) Uani 1 1 d . . . . .
H40 H 0.308811 0.419084 0.332715 0.026 Uiso 1 1 calc R U . . .
C41 C 0.2429(3) 0.4421(3) 0.4431(3) 0.0281(11) Uani 1 1 d . . . . .
H41A H 0.199013 0.460451 0.445494 0.034 Uiso 1 1 calc R U . . .
H41B H 0.284422 0.482986 0.440370 0.034 Uiso 1 1 calc R U . . .
N57 N 0.2663(2) 0.4054(2) 0.5069(2) 0.0227(9) Uani 1 1 d . . . . .
N58 N 0.3390(3) 0.4077(3) 0.5369(2) 0.0410(12) Uani 1 1 d . . . . .
N59 N 0.3411(3) 0.3752(3) 0.5944(2) 0.0370(11) Uani 1 1 d . . . . .
N60 N 0.2703(2) 0.3518(2) 0.6029(2) 0.0192(8) Uani 1 1 d . . . . .
N61 N 0.2231(2) 0.3945(2) 0.3803(2) 0.0209(8) Uani 1 1 d . . . . .
N62 N 0.1583(3) 0.3444(3) 0.3617(2) 0.0364(11) Uani 1 1 d . . . . .
N63 N 0.1569(3) 0.3115(3) 0.3041(2) 0.0369(12) Uani 1 1 d . . . . .
N64 N 0.2212(2) 0.3391(2) 0.2844(2) 0.0214(8) Uani 1 1 d . . . . .
C42 C 0.2579(3) 0.2270(2) 0.8284(3) 0.0213(10) Uani 1 1 d . . . . .
H42 H 0.306835 0.221250 0.830442 0.026 Uiso 1 1 calc R U . . .
C43 C 0.2204(3) 0.2197(2) 1.0441(3) 0.0220(10) Uani 1 1 d . . . . .
H43 H 0.167144 0.206663 1.035724 0.026 Uiso 1 1 calc R U . . .
C44 C 0.2344(3) 0.1614(3) 0.9344(3) 0.0274(11) Uani 1 1 d . . . . .
H44A H 0.274001 0.137424 0.930243 0.033 Uiso 1 1 calc R U . . .
H44B H 0.188385 0.124237 0.933882 0.033 Uiso 1 1 calc R U . . .
N65 N 0.2188(2) 0.2041(2) 0.8741(2) 0.0233(9) Uani 1 1 d . . . . .
N66 N 0.1522(3) 0.2233(3) 0.8541(2) 0.0345(11) Uani 1 1 d . . . . .
N67 N 0.1523(3) 0.2563(3) 0.7973(2) 0.0330(11) Uani 1 1 d . . . . .
N68 N 0.2185(2) 0.25907(19) 0.7795(2) 0.0184(8) Uani 1 1 d . . . . .
N69 N 0.2590(2) 0.2039(2) 1.0011(2) 0.0232(9) Uani 1 1 d . . . . .
N70 N 0.3330(3) 0.2299(3) 1.0316(3) 0.0413(12) Uani 1 1 d . . . . .
N71 N 0.3380(3) 0.2617(3) 1.0906(3) 0.0408(12) Uani 1 1 d . . . . .
N72 N 0.2682(2) 0.2565(2) 1.1003(2) 0.0210(8) Uani 1 1 d . . . . .
C45 C 0.0705(3) 0.2854(2) 0.6321(2) 0.0224(10) Uani 1 1 d . . . . .
C46 C -0.0105(3) 0.2573(3) 0.6065(3) 0.0292(12) Uani 1 1 d . . . . .
H46A H -0.021972 0.232374 0.559360 0.035 Uiso 1 1 calc R U . . .
H46B H -0.035217 0.297290 0.600689 0.035 Uiso 1 1 calc R U . . .
C47 C -0.0437(3) 0.2057(3) 0.6562(3) 0.0332(12) Uani 1 1 d . . . . .
H47A H -0.025743 0.228225 0.704965 0.040 Uiso 1 1 calc R U . . .
H47B H -0.099204 0.197432 0.641748 0.040 Uiso 1 1 calc R U . . .
C48 C -0.0231(3) 0.1338(3) 0.6570(3) 0.0299(12) Uani 1 1 d . . . . .
H48A H 0.032273 0.141310 0.673707 0.036 Uiso 1 1 calc R U . . .
H48B H -0.045795 0.103791 0.690447 0.036 Uiso 1 1 calc R U . . .
C49 C -0.0496(3) 0.0969(3) 0.5864(3) 0.0296(12) Uani 1 1 d . . . . .
N73 N 0.1342(2) 0.3054(2) 0.6526(2) 0.0229(9) Uani 1 1 d . . . . .
N74 N -0.0722(3) 0.0703(3) 0.5307(3) 0.0366(11) Uani 1 1 d . . . . .
C50 C 0.4147(3) 0.3052(2) 0.7389(3) 0.0234(10) Uani 1 1 d . . . . .
C51 C 0.4969(3) 0.3187(3) 0.7546(3) 0.0324(12) Uani 1 1 d . . . . .
H51A H 0.510406 0.274104 0.744855 0.039 Uiso 1 1 calc R U . . .
H51B H 0.518871 0.332927 0.805578 0.039 Uiso 1 1 calc R U . . .
C52 C 0.5309(4) 0.3759(3) 0.7117(3) 0.0407(14) Uani 1 1 d . . . . .
H52A H 0.505502 0.415223 0.709366 0.049 Uiso 1 1 calc R U . . .
H52B H 0.584847 0.395037 0.735912 0.049 Uiso 1 1 calc R U . . .
C53 C 0.5240(4) 0.3491(3) 0.6387(3) 0.0414(14) Uani 1 1 d . . . . .
H53A H 0.542911 0.305544 0.640617 0.050 Uiso 1 1 calc R U . . .
H53B H 0.470241 0.336481 0.611971 0.050 Uiso 1 1 calc R U . . .
C54 C 0.5664(4) 0.4021(4) 0.6018(4) 0.0507(17) Uani 1 1 d . . . . .
N75 N 0.3516(2) 0.2978(2) 0.7255(2) 0.0212(8) Uani 1 1 d . . . . .
N76 N 0.6009(4) 0.4445(4) 0.5748(3) 0.0664(19) Uani 1 1 d . . . . .
C55 C 0.0695(3) 0.2460(2) 1.1348(2) 0.0198(10) Uani 1 1 d . . . . .
C56 C -0.0092(3) 0.2487(4) 1.1085(3) 0.0417(15) Uani 1 1 d . . . . .
H56A H -0.039255 0.199726 1.092623 0.050 Uiso 0.657(14) 1 calc R U P C 5
H56B H -0.013338 0.276757 1.066085 0.050 Uiso 0.657(14) 1 calc R U P C 5
H56C H -0.044152 0.202630 1.111090 0.050 Uiso 0.343(14) 1 calc R U P C 6
H56D H -0.020474 0.263808 1.059410 0.050 Uiso 0.343(14) 1 calc R U P C 6
C57 C -0.0448(6) 0.2781(6) 1.1566(5) 0.025(2) Uani 0.657(14) 1 d . . P C 5
H57A H -0.028617 0.262063 1.204812 0.030 Uiso 0.657(14) 1 calc R U P C 5
H57B H -0.100256 0.261722 1.139688 0.030 Uiso 0.657(14) 1 calc R U P C 5
C58 C -0.0203(4) 0.3606(4) 1.1579(4) 0.023(2) Uani 0.657(14) 1 d . . P C 5
H58A H -0.035113 0.382504 1.196075 0.028 Uiso 0.657(14) 1 calc R U P C 5
H58B H 0.034921 0.376909 1.165795 0.028 Uiso 0.657(14) 1 calc R U P C 5
C57A C -0.0114(12) 0.3131(10) 1.1692(8) 0.020(4) Uani 0.343(14) 1 d . . P C 6
H57C H -0.007814 0.294042 1.216566 0.024 Uiso 0.343(14) 1 calc R U P C 6
H57D H 0.031242 0.354988 1.173068 0.024 Uiso 0.343(14) 1 calc R U P C 6
C58A C -0.0854(8) 0.3337(8) 1.1424(9) 0.027(4) Uani 0.343(14) 1 d . . P C 6
H58C H -0.097349 0.360910 1.178894 0.033 Uiso 0.343(14) 1 calc R U P C 6
H58D H -0.127858 0.292252 1.122740 0.033 Uiso 0.343(14) 1 calc R U P C 6
C59 C -0.0618(6) 0.3806(4) 1.0841(4) 0.069(3) Uani 1 1 d . . . . .
N77 N 0.1309(2) 0.2443(2) 1.1564(2) 0.0221(8) Uani 1 1 d . . . . .
N78 N -0.0815(3) 0.3994(2) 1.0295(3) 0.0337(11) Uani 1 1 d . . . . .
C60 C 0.4244(3) 0.3816(3) 1.2545(3) 0.0235(10) Uani 1 1 d . . . . .
C61 C 0.5023(3) 0.4136(3) 1.2929(3) 0.0409(14) Uani 1 1 d . . . . .
H61A H 0.521485 0.457113 1.270410 0.049 Uiso 1 1 calc R U . . .
H61B H 0.533778 0.380050 1.290392 0.049 Uiso 1 1 calc R U . . .
C62 C 0.5086(4) 0.4326(4) 1.3721(4) 0.056(2) Uani 1 1 d . . . . .
H62A H 0.562137 0.452801 1.396847 0.067 Uiso 1 1 calc R U . . .
H62B H 0.480882 0.469524 1.374360 0.067 Uiso 1 1 calc R U . . .
C63 C 0.4779(4) 0.3699(4) 1.4102(3) 0.0526(18) Uani 1 1 d . . . . .
H63A H 0.479427 0.385980 1.458714 0.063 Uiso 1 1 calc R U . . .
H63B H 0.424789 0.348399 1.384978 0.063 Uiso 1 1 calc R U . . .
C64 C 0.5222(4) 0.3165(4) 1.4141(4) 0.0519(18) Uani 1 1 d . . . . .
N79 N 0.3619(2) 0.3587(2) 1.2310(2) 0.0233(9) Uani 1 1 d . . . . .
N80 N 0.5569(3) 0.2771(3) 1.4151(3) 0.0562(16) Uani 1 1 d . . . . .
C65 C 0.5347(3) 0.8441(4) 0.4026(4) 0.0428(15) Uani 1 1 d . . . . .
C66 C 0.4889(5) 0.8548(5) 0.4524(5) 0.021(2) Uani 0.605(19) 1 d . . P D 7
H66A H 0.465230 0.808067 0.466807 0.025 Uiso 0.605(19) 1 calc R U P D 7
H66B H 0.448147 0.876746 0.427277 0.025 Uiso 0.605(19) 1 calc R U P D 7
C67 C 0.5356(4) 0.9014(4) 0.5179(4) 0.018(2) Uani 0.605(19) 1 d . . P D 7
H67A H 0.562170 0.947407 0.504270 0.022 Uiso 0.605(19) 1 calc R U P D 7
H67B H 0.573645 0.878048 0.546016 0.022 Uiso 0.605(19) 1 calc R U P D 7
C68 C 0.4833(8) 0.9134(7) 0.5613(8) 0.031(3) Uani 0.605(19) 1 d . . P D 7
H68A H 0.444553 0.934636 0.531144 0.037 Uiso 0.605(19) 1 calc R U P D 7
H68B H 0.457162 0.866559 0.573609 0.037 Uiso 0.605(19) 1 calc R U P D 7
C66A C 0.5153(15) 0.8905(16) 0.4549(14) 0.066(7) Uani 0.395(19) 1 d . . P D 8
H66C H 0.553543 0.936185 0.467249 0.079 Uiso 0.395(19) 1 calc R U P D 8
H66D H 0.465355 0.900231 0.434556 0.079 Uiso 0.395(19) 1 calc R U P D 8
C67A C 0.5147(12) 0.8502(13) 0.5155(11) 0.066(7) Uani 0.395(19) 1 d . . P D 8
H67C H 0.567012 0.851961 0.542595 0.079 Uiso 0.395(19) 1 calc R U P D 8
H67D H 0.488625 0.799982 0.500471 0.079 Uiso 0.395(19) 1 calc R U P D 8
C68A C 0.4723(15) 0.8819(16) 0.5644(11) 0.048(6) Uani 0.395(19) 1 d . . P D 8
H68C H 0.453947 0.843136 0.593053 0.058 Uiso 0.395(19) 1 calc R U P D 8
H68D H 0.427087 0.892650 0.532284 0.058 Uiso 0.395(19) 1 calc R U P D 8
C69 C 0.5156(3) 0.9548(4) 0.6211(4) 0.0436(16) Uani 1 1 d . . . . .
N81 N 0.5607(3) 0.8274(3) 0.3611(3) 0.0429(12) Uani 1 1 d . . . . .
N82 N 0.5427(3) 0.9932(3) 0.6707(4) 0.0591(17) Uani 1 1 d . . . . .
C70 C 0.9528(4) 0.4303(3) 0.6723(3) 0.0427(15) Uani 1 1 d . . . . .
C71 C 0.9735(6) 0.5034(3) 0.6500(4) 0.071(3) Uani 1 1 d . . . . .
H71A H 0.932042 0.507950 0.608944 0.085 Uiso 0.534(12) 1 calc R U P E 9
H71B H 0.972458 0.535527 0.688908 0.085 Uiso 0.534(12) 1 calc R U P E 9
H71C H 1.007818 0.535733 0.690134 0.085 Uiso 0.466(12) 1 calc R U P E 10
H71D H 0.928100 0.521698 0.631452 0.085 Uiso 0.466(12) 1 calc R U P E 10
C72 C 1.0330(7) 0.5285(5) 0.6334(6) 0.034(3) Uani 0.534(12) 1 d . . P E 9
H72A H 1.032906 0.500641 0.590982 0.040 Uiso 0.534(12) 1 calc R U P E 9
H72B H 1.075477 0.521859 0.672405 0.040 Uiso 0.534(12) 1 calc R U P E 9
C73 C 1.0478(7) 0.6071(6) 0.6179(6) 0.043(3) Uani 0.534(12) 1 d . . P E 9
H73A H 1.100443 0.624246 0.615179 0.051 Uiso 0.534(12) 1 calc R U P E 9
H73B H 1.040808 0.634998 0.656934 0.051 Uiso 0.534(12) 1 calc R U P E 9
C72A C 1.0159(7) 0.4963(7) 0.5872(7) 0.033(3) Uani 0.466(12) 1 d . . P E 10
H72C H 1.056571 0.471786 0.605365 0.039 Uiso 0.466(12) 1 calc R U P E 10
H72D H 0.979164 0.466652 0.546466 0.039 Uiso 0.466(12) 1 calc R U P E 10
C73A C 1.0499(6) 0.5687(6) 0.5613(6) 0.031(3) Uani 0.466(12) 1 d . . P E 10
H73C H 1.063641 0.560693 0.516911 0.037 Uiso 0.466(12) 1 calc R U P E 10
H73D H 1.096549 0.592676 0.597226 0.037 Uiso 0.466(12) 1 calc R U P E 10
C74 C 0.9940(3) 0.6183(3) 0.5478(4) 0.0469(17) Uani 1 1 d . . . . .
N83 N 0.9392(3) 0.3730(3) 0.6883(3) 0.0403(12) Uani 1 1 d . . . . .
N84 N 0.9526(3) 0.6412(3) 0.5140(3) 0.0427(13) Uani 1 1 d . . . . .
C75 C 0.4833(3) 0.5422(3) 0.1170(3) 0.0278(11) Uani 1 1 d . . . . .
C76 C 0.5243(3) 0.5895(3) 0.0754(3) 0.0349(13) Uani 1 1 d . . . . .
H76A H 0.566087 0.570189 0.068530 0.042 Uiso 1 1 calc R U . . .
H76B H 0.546463 0.636295 0.101883 0.042 Uiso 1 1 calc R U . . .
C77 C 0.4742(3) 0.5996(3) 0.0024(3) 0.0346(13) Uani 1 1 d . . . . .
H77A H 0.448844 0.552911 -0.023390 0.041 Uiso 1 1 calc R U . . .
H77B H 0.435060 0.623316 0.008471 0.041 Uiso 1 1 calc R U . . .
C78 C 0.5234(3) 0.6448(3) -0.0393(3) 0.0366(13) Uani 1 1 d . . . . .
H78A H 0.548742 0.690969 -0.012476 0.044 Uiso 1 1 calc R U . . .
H78B H 0.562876 0.620883 -0.043840 0.044 Uiso 1 1 calc R U . . .
C79 C 0.4817(3) 0.6578(3) -0.1103(3) 0.0318(12) Uani 1 1 d . . . . .
N85 N 0.4500(3) 0.5051(3) 0.1497(3) 0.0382(12) Uani 1 1 d . . . . .
N86 N 0.4510(3) 0.6691(2) -0.1654(3) 0.0371(11) Uani 1 1 d . . . . .
C80 C -0.0020(8) -0.1240(9) 1.0420(8) 0.018(3) Uani 0.509(11) 1 d . . P F 11
C81 C 0.0455(7) -0.0549(6) 1.0620(7) 0.045(4) Uani 0.509(11) 1 d . . P F 11
H81A H 0.069033 -0.038966 1.023140 0.054 Uiso 0.509(11) 1 calc R U P F 11
H81B H 0.086432 -0.057831 1.104156 0.054 Uiso 0.509(11) 1 calc R U P F 11
C82 C 0.0069(9) 0.0017(9) 1.0789(9) 0.060(4) Uani 0.509(11) 1 d . . P F 11
H82A H 0.041151 0.049414 1.081958 0.072 Uiso 0.509(11) 1 calc R U P F 11
H82B H -0.039173 0.000209 1.040568 0.072 Uiso 0.509(11) 1 calc R U P F 11
C83 C -0.0130(11) -0.0111(9) 1.1467(9) 0.042(5) Uani 0.509(11) 1 d . . P F 11
H83A H 0.031629 -0.017742 1.183030 0.050 Uiso 0.509(11) 1 calc R U P F 11
H83B H -0.053082 -0.055421 1.140987 0.050 Uiso 0.509(11) 1 calc R U P F 11
C84 C -0.0402(9) 0.0501(10) 1.1725(11) 0.057(5) Uani 0.509(11) 1 d . . P F 11
N87 N -0.0349(18) -0.1780(15) 1.0190(18) 0.029(4) Uani 0.509(11) 1 d . . P F 11
N88 N -0.0625(12) 0.0970(9) 1.1854(12) 0.049(5) Uani 0.509(11) 1 d . . P F 11
C80A C -0.0190(11) -0.1353(11) 1.0613(11) 0.032(4) Uani 0.491(11) 1 d . . P F 12
C81A C 0.0009(7) -0.0947(6) 1.1278(7) 0.039(3) Uani 0.491(11) 1 d . . P F 12
H81C H 0.055874 -0.085366 1.148886 0.047 Uiso 0.491(11) 1 calc R U P F 12
H81D H -0.024732 -0.122165 1.160956 0.047 Uiso 0.491(11) 1 calc R U P F 12
C82A C -0.0222(8) -0.0236(8) 1.1174(7) 0.019(3) Uani 0.491(11) 1 d . . P F 12
H82C H -0.076897 -0.031720 1.095418 0.023 Uiso 0.491(11) 1 calc R U P F 12
H82D H 0.005467 0.006129 1.086964 0.023 Uiso 0.491(11) 1 calc R U P F 12
C83A C -0.0008(7) 0.0123(7) 1.1932(8) 0.037(3) Uani 0.491(11) 1 d . . P F 12
H83C H -0.025752 -0.020114 1.223646 0.044 Uiso 0.491(11) 1 calc R U P F 12
H83D H 0.054263 0.021253 1.213440 0.044 Uiso 0.491(11) 1 calc R U P F 12
C84A C -0.0242(9) 0.0822(9) 1.1930(8) 0.033(4) Uiso 0.491(11) 1 d . . P F 12
N87A N -0.042(3) -0.168(2) 1.010(3) 0.080(14) Uani 0.491(11) 1 d . . P F 12
N88A N -0.0494(11) 0.1276(8) 1.1962(10) 0.031(3) Uani 0.491(11) 1 d . . P F 12
B1 B 0.3172(4) 0.7291(3) -0.0424(3) 0.0292(13) Uani 1 1 d . . . . .
F1 F 0.3006(2) 0.65533(16) -0.04020(18) 0.0452(9) Uani 1 1 d . . . . .
F2 F 0.2640(2) 0.74809(18) -0.09640(19) 0.0489(9) Uani 1 1 d . . . . .
F3 F 0.3883(2) 0.7502(2) -0.0559(2) 0.0609(12) Uani 1 1 d . . . . .
F4 F 0.3203(2) 0.75962(17) 0.02173(17) 0.0399(8) Uani 1 1 d . . . . .
B2 B 0.1948(4) 0.5328(3) 0.2617(3) 0.0326(14) Uani 1 1 d . . . . .
F5 F 0.1406(2) 0.47011(17) 0.24821(19) 0.0468(9) Uani 1 1 d . . . . .
F6 F 0.1698(2) 0.58515(18) 0.22102(18) 0.0480(9) Uani 1 1 d . . . . .
F7 F 0.2604(2) 0.5223(2) 0.2467(2) 0.0520(10) Uani 1 1 d . . . . .
F8 F 0.21220(19) 0.55402(15) 0.33406(15) 0.0330(7) Uani 1 1 d . . . . .
B3 B 0.2819(3) 0.9055(3) 0.4463(3) 0.0247(12) Uani 1 1 d . . . . .
F9 F 0.29784(19) 0.87633(16) 0.51077(16) 0.0353(7) Uani 1 1 d . . . . .
F10 F 0.2365(2) 0.85105(19) 0.3934(2) 0.0312(11) Uani 0.797(7) 1 d . . P G 13
F11 F 0.3451(2) 0.9372(2) 0.4256(2) 0.0291(11) Uani 0.797(7) 1 d . . P G 13
F12 F 0.2391(3) 0.9549(3) 0.4484(3) 0.0377(13) Uani 0.797(7) 1 d . . P G 13
F10A F 0.3134(10) 0.8771(8) 0.4053(8) 0.035(5) Uani 0.203(7) 1 d . . P G 14
F11A F 0.3334(9) 0.9799(7) 0.4668(8) 0.037(5) Uani 0.203(7) 1 d . . P G 14
F12A F 0.2184(13) 0.9199(14) 0.4233(17) 0.063(7) Uani 0.203(7) 1 d . . P G 14
B4 B 0.3008(6) 1.2254(4) 0.4563(4) 0.060(3) Uani 1 1 d . . . . .
F13 F 0.3067(2) 1.26023(19) 0.39825(19) 0.0501(9) Uani 1 1 d . . . . .
F14 F 0.2973(3) 1.15576(19) 0.4468(2) 0.0679(13) Uani 1 1 d . . . . .
F15 F 0.2443(4) 1.2391(2) 0.4827(3) 0.0888(17) Uani 1 1 d . . . . .
F16 F 0.3685(6) 1.2512(4) 0.5095(4) 0.175(4) Uani 1 1 d . . . . .
F17 F 0.2021(3) 0.48987(19) 0.6171(2) 0.0598(12) Uani 1 1 d . . . . .
B5 B 0.2186(8) 0.5483(10) 0.5839(10) 0.030(3) Uani 0.655(10) 1 d . . P H 15
F18 F 0.1667(6) 0.5479(5) 0.5178(5) 0.067(3) Uani 0.655(10) 1 d . . P H 15
F19 F 0.2225(6) 0.6052(4) 0.6260(4) 0.056(2) Uani 0.655(10) 1 d . . P H 15
F20 F 0.2859(6) 0.5565(5) 0.5642(5) 0.059(2) Uani 0.655(10) 1 d . . P H 15
B5A B 0.2470(18) 0.550(2) 0.592(2) 0.030(3) Uani 0.345(10) 1 d . . P H 16
F18A F 0.2039(12) 0.5579(11) 0.5285(11) 0.067(3) Uani 0.345(10) 1 d . . P H 16
F19A F 0.2669(11) 0.6145(8) 0.6326(9) 0.056(2) Uani 0.345(10) 1 d . . P H 16
F20A F 0.3097(12) 0.5358(10) 0.5817(10) 0.059(2) Uani 0.345(10) 1 d . . P H 16
B6 B 0.2727(3) 0.4056(3) 0.9489(3) 0.0236(11) Uani 1 1 d . . . . .
F21 F 0.29401(17) 0.37411(16) 0.89552(16) 0.0321(7) Uani 1 1 d . . . . .
F22 F 0.2202(2) 0.4427(2) 0.92066(19) 0.0483(9) Uani 1 1 d . . . . .
F23 F 0.3346(2) 0.4501(3) 0.9929(3) 0.0758(15) Uani 1 1 d . . . . .
F24 F 0.2400(3) 0.3536(2) 0.9862(2) 0.0670(13) Uani 1 1 d . . . . .
B7 B 0.1908(4) 0.0495(3) 0.7662(3) 0.0358(15) Uani 1 1 d . . . . .
F25 F 0.1666(3) -0.01359(18) 0.72294(19) 0.0550(11) Uani 1 1 d . . . . .
F26 F 0.1361(2) 0.0866(2) 0.7548(2) 0.0576(11) Uani 1 1 d . . . . .
F27 F 0.2538(2) 0.0908(2) 0.7495(2) 0.0576(11) Uani 1 1 d . . . . .
F28 F 0.2075(3) 0.03330(19) 0.83584(18) 0.0619(12) Uani 1 1 d . . . . .
B8 B 0.2299(11) 0.0562(8) 1.0943(7) 0.032(3) Uani 0.531(9) 1 d . . P I 17
F29 F 0.2949(4) 0.1079(4) 1.1055(5) 0.071(3) Uani 0.531(9) 1 d . . P I 17
F32 F 0.2426(7) -0.0028(5) 1.1281(6) 0.056(3) Uani 0.531(9) 1 d . . P I 17
B8A B 0.1890(11) 0.0317(8) 1.0909(8) 0.028(3) Uani 0.469(9) 1 d . . P I 18
F29A F 0.1445(5) -0.0385(4) 1.0800(5) 0.055(3) Uani 0.469(9) 1 d . . P I 18
F32A F 0.2537(8) 0.0325(8) 1.1437(7) 0.070(4) Uani 0.469(9) 1 d . . P I 18
F30 F 0.1682(4) 0.0796(2) 1.1191(3) 0.0883(17) Uani 1 1 d . . . . .
F31 F 0.2005(3) 0.0449(2) 1.0266(2) 0.0675(12) Uani 1 1 d . . . . .

loop_
_atom_site_aniso_label
_atom_site_aniso_U_11
_atom_site_aniso_U_22
_atom_site_aniso_U_33
_atom_site_aniso_U_23
_atom_site_aniso_U_13
_atom_site_aniso_U_12
Fe1 0.0155(3) 0.0154(3) 0.0111(3) 0.0003(2) 0.0046(2) 0.0056(2)
Fe2 0.0146(3) 0.0134(3) 0.0124(3) 0.0000(2) 0.0043(2) 0.0048(2)
Fe3 0.0160(3) 0.0130(3) 0.0121(3) -0.0012(2) 0.0034(2) 0.0038(2)
Fe4 0.0179(3) 0.0166(3) 0.0130(3) 0.0017(2) 0.0022(3) 0.0018(2)
C1 0.024(2) 0.020(2) 0.021(3) -0.0034(19) -0.001(2) 0.0051(19)
C2 0.021(2) 0.018(2) 0.019(2) 0.0036(18) 0.0049(19) 0.0058(18)
C3 0.031(3) 0.023(2) 0.020(3) 0.0015(19) 0.006(2) 0.010(2)
N1 0.024(2) 0.026(2) 0.017(2) -0.0003(16) 0.0029(16) 0.0091(17)
N2 0.023(2) 0.041(3) 0.021(2) 0.0024(19) 0.0052(18) 0.0003(19)
N3 0.025(2) 0.042(3) 0.014(2) -0.0014(18) 0.0038(17) 0.0016(19)
N4 0.0173(19) 0.0226(19) 0.018(2) -0.0016(16) 0.0043(16) 0.0079(16)
N5 0.023(2) 0.022(2) 0.019(2) 0.0017(16) 0.0067(17) 0.0094(16)
N6 0.024(2) 0.038(2) 0.027(2) -0.002(2) 0.0023(19) 0.0105(19)
N7 0.021(2) 0.039(2) 0.026(2) -0.0017(19) 0.0075(18) 0.0099(19)
N8 0.021(2) 0.0205(19) 0.016(2) 0.0047(15) 0.0063(16) 0.0090(16)
C4 0.018(2) 0.021(2) 0.017(2) -0.0003(18) 0.0056(18) 0.0027(18)
C5 0.024(2) 0.020(2) 0.016(2) 0.0011(18) 0.0070(19) 0.0075(19)
C6 0.029(3) 0.015(2) 0.018(2) -0.0030(18) 0.006(2) 0.0038(18)
N9 0.024(2) 0.0150(18) 0.016(2) -0.0002(15) 0.0054(16) 0.0045(15)
N10 0.031(2) 0.025(2) 0.039(3) -0.0099(19) -0.008(2) 0.0130(19)
N11 0.031(2) 0.029(2) 0.032(3) -0.0070(19) -0.004(2) 0.0148(19)
N12 0.021(2) 0.0197(19) 0.0134(19) 0.0032(15) 0.0036(15) 0.0054(16)
N13 0.020(2) 0.0169(18) 0.018(2) 0.0014(15) 0.0056(16) 0.0028(15)
N14 0.025(2) 0.021(2) 0.025(2) 0.0051(17) 0.0070(17) 0.0059(17)
N15 0.025(2) 0.023(2) 0.022(2) 0.0047(17) 0.0086(17) 0.0066(17)
N16 0.0151(19) 0.0179(18) 0.018(2) -0.0021(15) 0.0025(15) 0.0015(15)
C7 0.020(2) 0.026(2) 0.018(2) 0.0069(19) 0.0099(19) 0.0092(19)
C8 0.023(2) 0.023(2) 0.023(3) 0.0030(19) 0.009(2) 0.0042(19)
C9 0.032(3) 0.020(2) 0.022(3) 0.0049(19) 0.015(2) 0.008(2)
N17 0.023(2) 0.022(2) 0.024(2) 0.0049(17) 0.0107(17) 0.0076(16)
N18 0.022(2) 0.027(2) 0.062(3) -0.004(2) 0.010(2) 0.0086(19)
N19 0.019(2) 0.026(2) 0.055(3) -0.002(2) 0.008(2) 0.0094(18)
N20 0.0174(19) 0.024(2) 0.019(2) 0.0077(16) 0.0042(16) 0.0094(16)
N21 0.027(2) 0.0190(19) 0.019(2) 0.0019(16) 0.0120(17) 0.0089(16)
N22 0.027(2) 0.029(2) 0.042(3) 0.011(2) 0.019(2) 0.0100(18)
N23 0.025(2) 0.029(2) 0.043(3) 0.012(2) 0.017(2) 0.0114(18)
N24 0.025(2) 0.021(2) 0.017(2) -0.0007(16) 0.0066(16) 0.0061(16)
C10 0.029(3) 0.029(3) 0.023(3) 0.004(2) 0.006(2) 0.012(2)
C11 0.023(2) 0.019(2) 0.016(2) 0.0018(18) 0.0047(19) 0.0073(18)
C12 0.037(3) 0.025(2) 0.020(3) 0.002(2) 0.009(2) 0.017(2)
N25 0.025(2) 0.025(2) 0.021(2) -0.0011(17) 0.0029(17) 0.0093(17)
N26 0.022(2) 0.090(4) 0.034(3) 0.016(3) 0.003(2) 0.010(3)
N27 0.021(2) 0.085(4) 0.028(3) 0.017(3) 0.006(2) 0.006(2)
N28 0.023(2) 0.0221(19) 0.017(2) -0.0058(16) 0.0064(16) 0.0069(16)
N29 0.022(2) 0.024(2) 0.019(2) 0.0047(16) 0.0043(17) 0.0089(16)
N30 0.023(2) 0.048(3) 0.022(2) -0.001(2) 0.0015(18) 0.017(2)
N31 0.024(2) 0.042(3) 0.018(2) 0.0044(19) 0.0033(17) 0.0149(19)
N32 0.0174(19) 0.0164(18) 0.017(2) 0.0045(15) 0.0056(15) 0.0029(15)
C13 0.031(3) 0.017(2) 0.013(2) 0.0042(17) 0.0080(19) 0.009(2)
C14 0.028(3) 0.026(2) 0.025(3) 0.005(2) 0.009(2) 0.007(2)
C15 0.027(3) 0.027(3) 0.022(3) 0.002(2) 0.005(2) -0.001(2)
C16 0.033(3) 0.027(3) 0.026(3) -0.001(2) 0.009(2) 0.000(2)
C17 0.026(3) 0.028(3) 0.040(3) 0.006(2) 0.005(2) 0.004(2)
N33 0.026(2) 0.0180(19) 0.016(2) 0.0037(15) 0.0046(16) 0.0087(16)
N34 0.036(3) 0.058(3) 0.060(4) 0.035(3) 0.022(3) 0.013(3)
C18 0.039(3) 0.026(3) 0.021(3) 0.004(2) 0.011(2) 0.014(2)
C19 0.037(3) 0.037(3) 0.047(4) -0.007(3) 0.015(3) 0.006(3)
C20 0.063(5) 0.032(3) 0.079(5) 0.015(3) 0.045(4) 0.013(3)
C21 0.065(4) 0.058(4) 0.039(4) 0.019(3) 0.034(3) 0.034(4)
C22 0.042(3) 0.049(4) 0.031(3) -0.002(3) 0.017(3) 0.016(3)
N35 0.037(3) 0.022(2) 0.017(2) 0.0030(16) 0.0080(18) 0.0142(19)
N36 0.036(3) 0.055(3) 0.051(3) -0.007(3) 0.008(2) 0.020(3)
C23 0.021(2) 0.030(3) 0.023(3) 0.004(2) 0.009(2) 0.005(2)
C24 0.021(2) 0.027(2) 0.016(2) 0.0046(19) 0.0042(19) 0.0080(19)
C25 0.027(3) 0.024(2) 0.036(3) 0.006(2) 0.011(2) 0.012(2)
N37 0.031(6) 0.032(6) 0.016(7) -0.002(5) 0.012(5) 0.013(4)
N38 0.018(4) 0.024(5) 0.064(10) 0.008(5) 0.011(5) 0.005(3)
N39 0.020(4) 0.026(5) 0.050(9) 0.006(5) 0.008(4) 0.004(3)
N38A 0.020(5) 0.024(5) 0.032(7) 0.014(5) 0.003(4) -0.002(4)
N39A 0.025(5) 0.024(5) 0.028(8) 0.017(5) -0.004(4) 0.000(4)
N40 0.017(2) 0.0167(18) 0.028(2) -0.0016(16) 0.0069(17) 0.0037(15)
N41 0.024(2) 0.021(2) 0.030(2) 0.0051(17) 0.0110(18) 0.0064(17)
N42 0.032(3) 0.025(2) 0.090(4) -0.013(3) 0.036(3) 0.001(2)
N43 0.030(3) 0.023(2) 0.081(4) -0.012(2) 0.026(3) -0.0022(19)
N44 0.0174(19) 0.024(2) 0.020(2) 0.0063(16) 0.0048(16) 0.0033(16)
C26 0.023(2) 0.020(2) 0.014(2) -0.0031(17) 0.0098(18) 0.0063(18)
C27 0.024(2) 0.025(2) 0.021(3) -0.003(2) 0.005(2) 0.012(2)
C28 0.034(3) 0.018(2) 0.022(3) 0.0017(19) 0.011(2) 0.012(2)
N45 0.023(2) 0.0204(19) 0.021(2) 0.0009(16) 0.0062(17) 0.0079(16)
N46 0.023(2) 0.027(2) 0.061(4) 0.008(2) -0.006(2) 0.0036(19)
N47 0.023(2) 0.020(2) 0.052(3) 0.006(2) -0.007(2) -0.0017(18)
N48 0.022(2) 0.0182(18) 0.0131(19) -0.0032(15) 0.0033(15) 0.0075(15)
N49 0.027(2) 0.0181(19) 0.020(2) 0.0026(16) 0.0100(17) 0.0096(16)
N50 0.027(2) 0.024(2) 0.048(3) -0.003(2) 0.015(2) 0.0061(18)
N51 0.030(2) 0.019(2) 0.048(3) -0.0026(19) 0.019(2) 0.0063(18)
N52 0.025(2) 0.0206(19) 0.015(2) 0.0041(15) 0.0080(16) 0.0093(16)
C29 0.032(3) 0.019(2) 0.014(2) 0.0019(18) 0.008(2) 0.006(2)
C30 0.022(3) 0.041(3) 0.032(3) 0.009(2) 0.014(2) 0.008(2)
C31 0.032(3) 0.068(4) 0.027(3) 0.011(3) 0.007(2) 0.017(3)
C32 0.048(4) 0.057(4) 0.046(4) 0.030(3) 0.029(3) 0.032(3)
C33 0.057(4) 0.069(5) 0.077(5) 0.044(4) 0.044(4) 0.051(4)
N53 0.026(2) 0.0200(19) 0.018(2) 0.0033(16) 0.0095(17) 0.0070(16)
N54 0.031(10) 0.034(9) 0.051(15) 0.015(8) 0.026(10) 0.021(8)
N54A 0.040(12) 0.061(11) 0.045(13) -0.015(12) 0.007(12) 0.010(11)
C34 0.036(3) 0.024(2) 0.021(3) 0.005(2) 0.013(2) 0.006(2)
C35 0.028(3) 0.048(3) 0.034(3) -0.002(3) 0.014(2) 0.009(2)
C36 0.034(3) 0.045(3) 0.045(4) -0.004(3) 0.018(3) -0.003(3)
C37 0.023(3) 0.030(3) 0.033(3) -0.003(2) 0.004(2) 0.007(2)
C38 0.032(3) 0.053(4) 0.036(3) -0.010(3) 0.014(3) -0.003(3)
N55 0.027(2) 0.0201(19) 0.017(2) 0.0003(16) 0.0078(17) 0.0015(16)
N56 0.061(4) 0.086(5) 0.064(4) -0.041(4) 0.029(4) -0.020(4)
C39 0.025(2) 0.015(2) 0.015(2) -0.0036(17) 0.0044(19) 0.0021(18)
C40 0.026(3) 0.018(2) 0.020(2) 0.0003(18) 0.005(2) 0.0035(19)
C41 0.045(3) 0.021(2) 0.017(3) 0.000(2) 0.009(2) 0.005(2)
N57 0.030(2) 0.021(2) 0.016(2) -0.0054(16) 0.0079(17) 0.0028(17)
N58 0.026(2) 0.069(4) 0.021(2) 0.004(2) 0.007(2) -0.002(2)
N59 0.025(2) 0.064(3) 0.021(2) 0.004(2) 0.0089(19) 0.006(2)
N60 0.024(2) 0.0210(19) 0.0126(19) -0.0039(15) 0.0072(16) 0.0041(16)
N61 0.027(2) 0.0184(19) 0.015(2) 0.0000(15) 0.0059(17) 0.0015(16)
N62 0.033(3) 0.046(3) 0.022(2) -0.009(2) 0.013(2) -0.013(2)
N63 0.036(3) 0.047(3) 0.018(2) -0.009(2) 0.013(2) -0.014(2)
N64 0.024(2) 0.0212(19) 0.016(2) 0.0033(16) 0.0025(16) 0.0027(16)
C42 0.019(2) 0.021(2) 0.024(3) -0.0056(19) 0.006(2) 0.0049(18)
C43 0.020(2) 0.024(2) 0.022(3) 0.003(2) 0.005(2) 0.0070(19)
C44 0.035(3) 0.025(2) 0.026(3) -0.001(2) 0.013(2) 0.009(2)
N65 0.022(2) 0.028(2) 0.019(2) -0.0058(17) 0.0021(17) 0.0085(17)
N66 0.025(2) 0.056(3) 0.025(2) -0.005(2) 0.0058(19) 0.017(2)
N67 0.026(2) 0.055(3) 0.022(2) -0.002(2) 0.0056(19) 0.019(2)
N68 0.0183(19) 0.0182(18) 0.017(2) -0.0095(15) 0.0025(16) 0.0040(15)
N69 0.023(2) 0.029(2) 0.019(2) 0.0036(17) 0.0065(17) 0.0076(17)
N70 0.022(2) 0.076(4) 0.026(3) -0.002(2) 0.008(2) 0.009(2)
N71 0.020(2) 0.073(4) 0.026(3) -0.005(2) 0.0073(19) 0.003(2)
N72 0.0166(19) 0.029(2) 0.017(2) 0.0057(17) 0.0058(16) 0.0048(16)
C45 0.042(3) 0.020(2) 0.011(2) 0.0020(18) 0.008(2) 0.018(2)
C46 0.025(3) 0.046(3) 0.021(3) -0.002(2) 0.004(2) 0.018(2)
C47 0.026(3) 0.052(3) 0.025(3) 0.001(2) 0.008(2) 0.016(3)
C48 0.027(3) 0.045(3) 0.022(3) 0.003(2) 0.011(2) 0.012(2)
C49 0.021(3) 0.040(3) 0.030(3) 0.004(2) 0.011(2) 0.006(2)
N73 0.033(2) 0.0178(19) 0.014(2) 0.0032(16) 0.0034(18) 0.0024(17)
N74 0.033(3) 0.045(3) 0.030(3) -0.003(2) 0.006(2) 0.009(2)
C50 0.030(3) 0.018(2) 0.021(3) 0.0002(19) 0.006(2) 0.0038(19)
C51 0.026(3) 0.029(3) 0.040(3) 0.002(2) 0.007(2) 0.006(2)
C52 0.045(4) 0.036(3) 0.046(4) 0.008(3) 0.021(3) 0.011(3)
C53 0.044(4) 0.039(3) 0.040(4) -0.002(3) 0.010(3) 0.008(3)
C54 0.045(4) 0.067(4) 0.038(4) 0.007(3) 0.014(3) 0.005(3)
N75 0.021(2) 0.021(2) 0.019(2) -0.0017(16) 0.0068(17) -0.0008(16)
N76 0.063(4) 0.082(5) 0.042(4) 0.018(3) 0.017(3) -0.012(3)
C55 0.032(3) 0.015(2) 0.015(2) 0.0020(17) 0.007(2) 0.0080(19)
C56 0.041(3) 0.077(4) 0.021(3) 0.014(3) 0.011(2) 0.038(3)
C57 0.029(5) 0.021(5) 0.024(5) 0.000(4) 0.006(4) 0.003(4)
C58 0.022(4) 0.025(5) 0.020(4) -0.003(3) 0.004(3) 0.002(3)
C57A 0.037(11) 0.020(10) 0.009(7) 0.003(6) 0.006(7) 0.019(8)
C58A 0.013(8) 0.031(8) 0.036(9) 0.002(6) 0.000(6) 0.007(6)
C59 0.161(9) 0.041(4) 0.042(4) 0.018(3) 0.055(5) 0.065(5)
N77 0.025(2) 0.022(2) 0.015(2) -0.0027(16) 0.0051(17) -0.0009(16)
N78 0.039(3) 0.026(2) 0.036(3) 0.000(2) 0.007(2) 0.009(2)
C60 0.028(3) 0.024(2) 0.020(3) 0.0029(19) 0.008(2) 0.008(2)
C61 0.036(3) 0.033(3) 0.048(4) 0.007(3) 0.010(3) -0.001(2)
C62 0.053(4) 0.050(4) 0.054(4) -0.027(3) -0.008(3) 0.015(3)
C63 0.058(4) 0.076(5) 0.030(3) -0.012(3) 0.004(3) 0.035(4)
C64 0.043(4) 0.076(5) 0.037(4) -0.003(3) -0.001(3) 0.027(4)
N79 0.026(2) 0.025(2) 0.016(2) 0.0024(16) 0.0037(17) 0.0017(17)
N80 0.038(3) 0.076(4) 0.059(4) 0.002(3) 0.007(3) 0.030(3)
C65 0.025(3) 0.053(4) 0.046(4) -0.002(3) 0.003(3) 0.006(3)
C66 0.015(5) 0.018(5) 0.020(5) -0.004(4) -0.001(4) -0.007(4)
C67 0.021(4) 0.009(5) 0.019(5) -0.003(3) -0.001(3) -0.001(3)
C68 0.030(6) 0.020(6) 0.043(7) 0.006(6) 0.012(5) 0.005(5)
C66A 0.046(14) 0.070(17) 0.09(2) 0.018(15) 0.028(13) 0.016(13)
C67A 0.066(13) 0.057(16) 0.053(13) -0.002(10) -0.011(10) 0.004(11)
C68A 0.061(13) 0.063(17) 0.012(8) 0.001(11) 0.002(8) 0.008(14)
C69 0.028(3) 0.055(4) 0.052(4) 0.019(4) 0.008(3) 0.019(3)
N81 0.036(3) 0.037(3) 0.059(4) 0.002(3) 0.020(3) 0.009(2)
N82 0.030(3) 0.042(3) 0.104(6) -0.004(3) 0.016(3) 0.008(2)
C70 0.058(4) 0.041(4) 0.035(3) 0.004(3) 0.023(3) 0.011(3)
C71 0.153(9) 0.030(3) 0.027(4) -0.003(3) 0.023(5) 0.016(4)
C72 0.046(7) 0.025(5) 0.030(7) 0.004(5) 0.013(5) 0.005(5)
C73 0.043(7) 0.037(6) 0.041(7) 0.015(5) 0.005(5) 0.003(5)
C72A 0.033(7) 0.033(6) 0.034(8) -0.002(6) 0.012(5) 0.007(5)
C73A 0.025(6) 0.035(6) 0.024(6) 0.001(5) -0.002(5) 0.000(5)
C74 0.032(3) 0.042(3) 0.058(4) 0.023(3) 0.004(3) 0.001(3)
N83 0.036(3) 0.038(3) 0.050(3) 0.003(2) 0.018(2) 0.005(2)
N84 0.038(3) 0.059(3) 0.036(3) 0.017(3) 0.011(2) 0.019(3)
C75 0.025(3) 0.024(3) 0.033(3) -0.005(2) 0.005(2) 0.006(2)
C76 0.035(3) 0.030(3) 0.041(3) 0.000(2) 0.016(3) 0.006(2)
C77 0.030(3) 0.030(3) 0.043(3) 0.001(2) 0.012(3) 0.003(2)
C78 0.036(3) 0.033(3) 0.041(3) 0.000(3) 0.015(3) 0.004(2)
C79 0.030(3) 0.025(3) 0.040(3) -0.003(2) 0.013(3) 0.003(2)
N85 0.027(2) 0.033(3) 0.051(3) 0.005(2) 0.006(2) 0.002(2)
N86 0.030(3) 0.032(2) 0.048(3) -0.001(2) 0.010(2) 0.005(2)
C80 0.011(6) 0.035(8) 0.004(7) 0.001(5) 0.001(5) 0.001(5)
C81 0.039(7) 0.038(7) 0.043(7) -0.003(5) -0.014(6) 0.009(5)
C82 0.051(9) 0.062(9) 0.065(11) 0.010(8) 0.008(8) 0.019(7)
C83 0.072(11) 0.036(9) 0.014(10) 0.002(8) -0.001(9) 0.018(7)
C84 0.041(8) 0.053(10) 0.084(13) 0.042(10) 0.022(9) 0.019(9)
N87 0.017(9) 0.029(6) 0.039(9) -0.018(7) -0.001(8) 0.010(6)
N88 0.034(10) 0.052(11) 0.070(13) 0.026(10) 0.017(8) 0.024(9)
C80A 0.030(10) 0.037(9) 0.033(11) 0.009(8) 0.010(7) 0.012(7)
C81A 0.041(7) 0.042(7) 0.031(7) -0.002(5) 0.000(5) 0.013(5)
C82A 0.021(6) 0.029(7) 0.006(7) -0.007(6) 0.001(6) 0.006(5)
C83A 0.025(6) 0.052(8) 0.042(9) 0.009(7) 0.011(6) 0.021(6)
N87A 0.036(12) 0.11(3) 0.08(2) -0.043(19) -0.018(12) 0.031(14)
N88A 0.029(7) 0.035(8) 0.031(6) -0.006(7) 0.013(5) 0.008(7)
B1 0.048(4) 0.025(3) 0.024(3) 0.009(2) 0.022(3) 0.013(3)
F1 0.086(3) 0.0225(15) 0.0336(19) 0.0067(14) 0.0265(19) 0.0145(16)
F2 0.069(3) 0.0358(19) 0.039(2) 0.0109(16) 0.0071(18) 0.0137(18)
F3 0.075(3) 0.058(2) 0.078(3) 0.022(2) 0.056(2) 0.031(2)
F4 0.063(2) 0.0346(17) 0.0272(18) -0.0036(14) 0.0183(16) 0.0144(16)
B2 0.058(4) 0.026(3) 0.020(3) 0.003(2) 0.020(3) 0.012(3)
F5 0.064(2) 0.0322(17) 0.036(2) 0.0001(15) 0.0061(18) 0.0039(16)
F6 0.085(3) 0.0387(19) 0.0313(19) 0.0165(15) 0.0258(19) 0.0254(19)
F7 0.077(3) 0.052(2) 0.046(2) 0.0003(18) 0.039(2) 0.025(2)
F8 0.055(2) 0.0294(16) 0.0193(15) -0.0034(12) 0.0148(14) 0.0133(14)
B3 0.033(3) 0.023(3) 0.024(3) 0.003(2) 0.015(2) 0.011(2)
F9 0.055(2) 0.0298(16) 0.0264(17) 0.0100(13) 0.0190(15) 0.0119(15)
F10 0.034(2) 0.028(2) 0.032(2) -0.0088(16) 0.0115(17) 0.0035(16)
F11 0.027(2) 0.032(2) 0.027(2) 0.0092(18) 0.0088(16) 0.0032(16)
F12 0.070(4) 0.032(3) 0.031(3) 0.006(2) 0.031(3) 0.029(3)
F10A 0.063(12) 0.038(10) 0.020(8) 0.015(7) 0.023(8) 0.029(9)
F11A 0.053(10) 0.014(7) 0.036(10) 0.011(6) 0.002(8) 0.004(7)
F12A 0.041(13) 0.061(16) 0.10(2) 0.026(15) 0.018(13) 0.035(12)
B4 0.134(9) 0.036(4) 0.027(4) 0.003(3) 0.027(5) 0.044(5)
F13 0.075(3) 0.042(2) 0.035(2) 0.0137(16) 0.0154(19) 0.0161(19)
F14 0.131(4) 0.0334(19) 0.056(3) 0.0124(18) 0.048(3) 0.028(2)
F15 0.150(5) 0.051(3) 0.091(4) 0.001(3) 0.074(4) 0.027(3)
F16 0.250(10) 0.124(6) 0.086(5) -0.008(4) -0.090(6) 0.064(6)
F17 0.105(3) 0.039(2) 0.054(3) 0.0207(18) 0.041(2) 0.032(2)
B5 0.051(11) 0.021(3) 0.025(6) 0.005(4) 0.013(9) 0.020(8)
F18 0.092(8) 0.052(4) 0.028(4) 0.008(3) -0.016(5) -0.003(6)
F19 0.094(7) 0.030(3) 0.043(3) -0.015(2) 0.015(5) 0.015(5)
F20 0.077(7) 0.046(5) 0.051(5) -0.013(3) 0.020(4) 0.003(3)
B5A 0.051(11) 0.021(3) 0.025(6) 0.005(4) 0.013(9) 0.020(8)
F18A 0.092(8) 0.052(4) 0.028(4) 0.008(3) -0.016(5) -0.003(6)
F19A 0.094(7) 0.030(3) 0.043(3) -0.015(2) 0.015(5) 0.015(5)
F20A 0.077(7) 0.046(5) 0.051(5) -0.013(3) 0.020(4) 0.003(3)
B6 0.028(3) 0.024(3) 0.019(3) -0.001(2) 0.005(2) 0.010(2)
F21 0.0358(17) 0.0373(17) 0.0227(16) -0.0112(13) 0.0074(13) 0.0083(14)
F22 0.056(2) 0.066(2) 0.036(2) 0.0092(18) 0.0145(17) 0.037(2)
F23 0.0284(19) 0.096(3) 0.094(3) -0.072(3) 0.014(2) -0.001(2)
F24 0.134(4) 0.040(2) 0.051(2) 0.0222(19) 0.055(3) 0.035(2)
B7 0.063(5) 0.026(3) 0.027(3) 0.007(3) 0.022(3) 0.016(3)
F25 0.108(3) 0.0320(18) 0.033(2) -0.0024(15) 0.030(2) 0.019(2)
F26 0.066(3) 0.046(2) 0.063(3) -0.0059(19) 0.009(2) 0.025(2)
F27 0.076(3) 0.049(2) 0.058(3) 0.0067(19) 0.034(2) 0.019(2)
F28 0.125(4) 0.040(2) 0.0225(18) 0.0075(15) 0.014(2) 0.030(2)
B8 0.048(9) 0.023(7) 0.023(7) -0.004(5) 0.004(7) 0.008(7)
F29 0.033(4) 0.055(5) 0.115(8) 0.036(5) -0.002(4) 0.014(3)
F32 0.108(9) 0.041(5) 0.039(6) 0.017(4) 0.042(6) 0.035(6)
B8A 0.043(10) 0.019(7) 0.023(7) -0.001(6) 0.004(7) 0.017(7)
F29A 0.048(5) 0.027(4) 0.093(7) -0.001(4) 0.023(5) 0.008(3)
F32A 0.072(7) 0.085(10) 0.040(7) -0.013(7) -0.007(5) 0.015(8)
F30 0.162(5) 0.056(3) 0.071(3) -0.005(2) 0.051(3) 0.052(3)
F31 0.105(4) 0.068(3) 0.037(2) 0.010(2) 0.031(2) 0.022(3)

loop_
_atom_type_symbol
_atom_type_description
_atom_type_scat_dispersion_real
_atom_type_scat_dispersion_imag
_atom_type_scat_source
C C 0.0033 0.0016 'International Tables Vol C Tables 4.2.6.8 and 6.1.1.4'
H H 0.0000 0.0000 'International Tables Vol C Tables 4.2.6.8 and 6.1.1.4'
B B 0.0013 0.0007 'International Tables Vol C Tables 4.2.6.8 and 6.1.1.4'
F F 0.0171 0.0103 'International Tables Vol C Tables 4.2.6.8 and 6.1.1.4'
Fe Fe 0.3463 0.8444 'International Tables Vol C Tables 4.2.6.8 and 6.1.1.4'
N N 0.0061 0.0033 'International Tables Vol C Tables 4.2.6.8 and 6.1.1.4'

loop_
_geom_angle_atom_site_label_1
_geom_angle_atom_site_label_2
_geom_angle_atom_site_label_3
_geom_angle
_geom_angle_site_symmetry_1
_geom_angle_site_symmetry_3
_geom_angle_publ_flag
N33 Fe1 N35 178.48(16) . . ?
N33 Fe1 N12 89.89(16) . . ?
N35 Fe1 N12 90.56(16) . . ?
N33 Fe1 N20 89.30(16) . . ?
N35 Fe1 N20 90.24(16) . . ?
N12 Fe1 N20 179.14(16) . . ?
N33 Fe1 N28 89.77(16) . . ?
N35 Fe1 N28 91.68(16) . . ?
N12 Fe1 N28 90.03(15) . . ?
N20 Fe1 N28 90.25(15) . . ?
N33 Fe1 N4 89.85(15) . . ?
N35 Fe1 N4 88.70(16) . . ?
N12 Fe1 N4 89.41(15) . . ?
N20 Fe1 N4 90.31(15) . . ?
N28 Fe1 N4 179.32(16) . . ?
N55 Fe2 N53 178.61(16) . . ?
N55 Fe2 N48 91.48(16) . . ?
N53 Fe2 N48 89.78(15) . . ?
N55 Fe2 N40 88.47(16) . . ?
N53 Fe2 N40 90.28(15) . . ?
N48 Fe2 N40 178.44(16) . . ?
N55 Fe2 N8 89.98(16) . 1_556 ?
N53 Fe2 N8 90.62(16) . 1_556 ?
N48 Fe2 N8 88.85(15) . 1_556 ?
N40 Fe2 N8 89.59(16) . 1_556 ?
N55 Fe2 N32 89.69(16) . . ?
N53 Fe2 N32 89.72(16) . . ?
N48 Fe2 N32 90.10(15) . . ?
N40 Fe2 N32 91.46(15) . . ?
N8 Fe2 N32 178.89(16) 1_556 . ?
N75 Fe3 N73 176.42(16) . . ?
N75 Fe3 N60 88.63(16) . . ?
N73 Fe3 N60 91.67(16) . . ?
N75 Fe3 N44 91.60(15) . . ?
N73 Fe3 N44 91.97(15) . . ?
N60 Fe3 N44 87.23(15) . . ?
N75 Fe3 N68 91.05(15) . . ?
N73 Fe3 N68 88.71(15) . . ?
N60 Fe3 N68 178.97(16) . . ?
N44 Fe3 N68 91.80(15) . . ?
N75 Fe3 N52 88.97(15) . 1_545 ?
N73 Fe3 N52 87.47(16) . 1_545 ?
N60 Fe3 N52 90.51(15) . 1_545 ?
N44 Fe3 N52 177.66(15) . 1_545 ?
N68 Fe3 N52 90.46(15) . 1_545 ?
N77 Fe4 N79 177.35(16) . . ?
N77 Fe4 N72 89.84(15) . . ?
N79 Fe4 N72 92.19(16) . . ?
N77 Fe4 N64 88.09(15) . 1_556 ?
N79 Fe4 N64 89.89(16) . 1_556 ?
N72 Fe4 N64 177.88(15) . 1_556 ?
N77 Fe4 N24 90.62(15) . 1_546 ?
N79 Fe4 N24 91.16(15) . 1_546 ?
N72 Fe4 N24 87.81(15) . 1_546 ?
N64 Fe4 N24 91.70(15) 1_556 1_546 ?
N77 Fe4 N16 88.54(15) . 1_556 ?
N79 Fe4 N16 89.75(15) . 1_556 ?
N72 Fe4 N16 90.39(15) . 1_556 ?
N64 Fe4 N16 90.06(14) 1_556 1_556 ?
N24 Fe4 N16 178.02(15) 1_546 1_556 ?
N4 C1 N1 109.9(4) . . ?
N4 C1 H1 125.1 . . ?
N1 C1 H1 125.1 . . ?
N8 C2 N5 107.7(4) . . ?
N8 C2 H2 126.1 . . ?
N5 C2 H2 126.1 . . ?
N1 C3 N5 111.6(4) . . ?
N1 C3 H3A 109.3 . . ?
N5 C3 H3A 109.3 . . ?
N1 C3 H3B 109.3 . . ?
N5 C3 H3B 109.3 . . ?
H3A C3 H3B 108.0 . . ?
C1 N1 N2 106.8(4) . . ?
C1 N1 C3 131.2(4) . . ?
N2 N1 C3 121.9(4) . . ?
N3 N2 N1 107.5(4) . . ?
N2 N3 N4 109.4(4) . . ?
C1 N4 N3 106.3(4) . . ?
C1 N4 Fe1 132.0(3) . . ?
N3 N4 Fe1 121.6(3) . . ?
N6 N5 C2 108.5(4) . . ?
N6 N5 C3 122.0(4) . . ?
C2 N5 C3 129.4(4) . . ?
N7 N6 N5 107.0(4) . . ?
N6 N7 N8 109.9(4) . . ?
C2 N8 N7 106.9(4) . . ?
C2 N8 Fe2 129.7(3) . 1_554 ?
N7 N8 Fe2 123.5(3) . 1_554 ?
N12 C4 N9 107.8(4) . . ?
N12 C4 H4 126.1 . . ?
N9 C4 H4 126.1 . . ?
N16 C5 N13 108.3(4) . . ?
N16 C5 H5 125.8 . . ?
N13 C5 H5 125.8 . . ?
N13 C6 N9 112.0(4) . . ?
N13 C6 H6A 109.2 . . ?
N9 C6 H6A 109.2 . . ?
N13 C6 H6B 109.2 . . ?
N9 C6 H6B 109.2 . . ?
H6A C6 H6B 107.9 . . ?
C4 N9 N10 109.1(4) . . ?
C4 N9 C6 130.5(4) . . ?
N10 N9 C6 120.3(4) . . ?
N11 N10 N9 106.8(4) . . ?
N10 N11 N12 109.3(4) . . ?
C4 N12 N11 107.0(4) . . ?
C4 N12 Fe1 131.1(3) . . ?
N11 N12 Fe1 121.8(3) . . ?
C5 N13 N14 108.9(4) . . ?
C5 N13 C6 130.3(4) . . ?
N14 N13 C6 120.8(4) . . ?
N15 N14 N13 106.2(4) . . ?
N14 N15 N16 110.3(4) . . ?
C5 N16 N15 106.3(4) . . ?
C5 N16 Fe4 129.1(3) . 1_554 ?
N15 N16 Fe4 124.4(3) . 1_554 ?
N20 C7 N17 108.5(4) . . ?
N20 C7 H7 125.8 . . ?
N17 C7 H7 125.8 . . ?
N24 C8 N21 108.7(4) . . ?
N24 C8 H8 125.6 . . ?
N21 C8 H8 125.6 . . ?
N17 C9 N21 112.7(4) . . ?
N17 C9 H9A 109.1 . . ?
N21 C9 H9A 109.1 . . ?
N17 C9 H9B 109.1 . . ?
N21 C9 H9B 109.1 . . ?
H9A C9 H9B 107.8 . . ?
C7 N17 N18 108.6(4) . . ?
C7 N17 C9 130.6(4) . . ?
N18 N17 C9 120.6(4) . . ?
N19 N18 N17 106.7(4) . . ?
N18 N19 N20 109.7(4) . . ?
C7 N20 N19 106.5(4) . . ?
C7 N20 Fe1 131.8(3) . . ?
N19 N20 Fe1 121.6(3) . . ?
C8 N21 N22 109.0(4) . . ?
C8 N21 C9 131.3(4) . . ?
N22 N21 C9 119.5(4) . . ?
N23 N22 N21 106.4(4) . . ?
N22 N23 N24 110.2(4) . . ?
C8 N24 N23 105.7(4) . . ?
C8 N24 Fe4 132.9(3) . 1_564 ?
N23 N24 Fe4 121.4(3) . 1_564 ?
N28 C10 N25 108.8(5) . . ?
N28 C10 H10 125.6 . . ?
N25 C10 H10 125.6 . . ?
N29 C11 N32 108.2(4) . . ?
N29 C11 H11 125.9 . . ?
N32 C11 H11 125.9 . . ?
N25 C12 N29 112.3(4) . . ?
N25 C12 H12A 109.2 . . ?
N29 C12 H12A 109.2 . . ?
N25 C12 H12B 109.2 . . ?
N29 C12 H12B 109.2 . . ?
H12A C12 H12B 107.9 . . ?
C10 N25 N26 107.7(4) . . ?
C10 N25 C12 130.8(5) . . ?
N26 N25 C12 121.3(4) . . ?
N27 N26 N25 107.3(4) . . ?
N26 N27 N28 110.1(5) . . ?
C10 N28 N27 106.0(4) . . ?
C10 N28 Fe1 131.2(3) . . ?
N27 N28 Fe1 122.8(3) . . ?
C11 N29 N30 108.9(4) . . ?
C11 N29 C12 130.7(4) . . ?
N30 N29 C12 120.0(4) . . ?
N31 N30 N29 106.6(4) . . ?
N30 N31 N32 110.5(4) . . ?
C11 N32 N31 105.9(4) . . ?
C11 N32 Fe2 130.0(3) . . ?
N31 N32 Fe2 124.1(3) . . ?
N33 C13 C14 177.2(5) . . ?
C13 C14 C15 111.8(4) . . ?
C13 C14 H14A 109.3 . . ?
C15 C14 H14A 109.3 . . ?
C13 C14 H14B 109.3 . . ?
C15 C14 H14B 109.3 . . ?
H14A C14 H14B 107.9 . . ?
C14 C15 C16 112.8(4) . . ?
C14 C15 H15A 109.0 . . ?
C16 C15 H15A 109.0 . . ?
C14 C15 H15B 109.0 . . ?
C16 C15 H15B 109.0 . . ?
H15A C15 H15B 107.8 . . ?
C17 C16 C15 110.2(5) . . ?
C17 C16 H16A 109.6 . . ?
C15 C16 H16A 109.6 . . ?
C17 C16 H16B 109.6 . . ?
C15 C16 H16B 109.6 . . ?
H16A C16 H16B 108.1 . . ?
N34 C17 C16 175.9(6) . . ?
C13 N33 Fe1 172.7(4) . . ?
N35 C18 C19 176.4(6) . . ?
C18 C19 C20 111.2(5) . . ?
C18 C19 H19A 109.4 . . ?
C20 C19 H19A 109.4 . . ?
C18 C19 H19B 109.4 . . ?
C20 C19 H19B 109.4 . . ?
H19A C19 H19B 108.0 . . ?
C21 C20 C19 114.0(5) . . ?
C21 C20 H20A 108.7 . . ?
C19 C20 H20A 108.7 . . ?
C21 C20 H20B 108.7 . . ?
C19 C20 H20B 108.7 . . ?
H20A C20 H20B 107.6 . . ?
C22 C21 C20 110.9(6) . . ?
C22 C21 H21A 109.5 . . ?
C20 C21 H21A 109.5 . . ?
C22 C21 H21B 109.5 . . ?
C20 C21 H21B 109.5 . . ?
H21A C21 H21B 108.0 . . ?
N36 C22 C21 177.4(7) . . ?
C18 N35 Fe1 176.0(4) . . ?
N37A C23 N40 109.2(8) . . ?
N40 C23 N37 112.3(7) . . ?
N40 C23 H23 123.8 . . ?
N37 C23 H23 123.8 . . ?
N37A C23 H23A 125.4 . . ?
N40 C23 H23A 125.4 . . ?
N44 C24 N41 108.6(4) . . ?
N44 C24 H24 125.7 . . ?
N41 C24 H24 125.7 . . ?
N37 C25 N41 119.8(7) . . ?
N41 C25 N37A 106.3(7) . . ?
N37 C25 H25A 107.4 . . ?
N41 C25 H25A 107.4 . . ?
N37 C25 H25B 107.4 . . ?
N41 C25 H25B 107.4 . . ?
H25A C25 H25B 106.9 . . ?
N41 C25 H25C 110.5 . . ?
N37A C25 H25C 110.5 . . ?
N41 C25 H25D 110.5 . . ?
N37A C25 H25D 110.5 . . ?
H25C C25 H25D 108.7 . . ?
N38 N37 C23 105.7(10) . . ?
N38 N37 C25 120.5(11) . . ?
C23 N37 C25 133.7(11) . . ?
N39 N38 N37 106.7(9) . . ?
N38 N39 N40 112.6(7) . . ?
C23 N37A N38A 109.7(11) . . ?
C23 N37A C25 128.9(12) . . ?
N38A N37A C25 121.0(12) . . ?
N39A N38A N37A 105.8(10) . . ?
N38A N39A N40 107.5(7) . . ?
C23 N40 N39A 106.4(5) . . ?
C23 N40 N39 100.9(5) . . ?
C23 N40 Fe2 133.2(3) . . ?
N39A N40 Fe2 117.8(4) . . ?
N39 N40 Fe2 122.0(4) . . ?
C24 N41 N42 108.3(4) . . ?
C24 N41 C25 131.1(4) . . ?
N42 N41 C25 119.9(4) . . ?
N43 N42 N41 106.8(4) . . ?
N42 N43 N44 109.5(4) . . ?
C24 N44 N43 106.7(4) . . ?
C24 N44 Fe3 132.7(3) . . ?
N43 N44 Fe3 120.6(3) . . ?
N48 C26 N45 108.8(4) . . ?
N48 C26 H26 125.6 . . ?
N45 C26 H26 125.6 . . ?
N52 C27 N49 107.9(4) . . ?
N52 C27 H27 126.0 . . ?
N49 C27 H27 126.0 . . ?
N45 C28 N49 111.3(4) . . ?
N45 C28 H28A 109.4 . . ?
N49 C28 H28A 109.4 . . ?
N45 C28 H28B 109.4 . . ?
N49 C28 H28B 109.4 . . ?
H28A C28 H28B 108.0 . . ?
C26 N45 N46 107.9(4) . . ?
C26 N45 C28 130.5(4) . . ?
N46 N45 C28 121.4(4) . . ?
N47 N46 N45 106.7(4) . . ?
N46 N47 N48 110.0(4) . . ?
C26 N48 N47 106.6(4) . . ?
C26 N48 Fe2 131.4(3) . . ?
N47 N48 Fe2 122.0(3) . . ?
C27 N49 N50 109.5(4) . . ?
C27 N49 C28 130.2(4) . . ?
N50 N49 C28 120.1(4) . . ?
N51 N50 N49 105.4(4) . . ?
N50 N51 N52 110.6(4) . . ?
C27 N52 N51 106.5(4) . . ?
C27 N52 Fe3 129.3(3) . 1_565 ?
N51 N52 Fe3 124.1(3) . 1_565 ?
N53 C29 C30 176.2(5) . . ?
C29 C30 C31 112.0(4) . . ?
C29 C30 H30A 109.2 . . ?
C31 C30 H30A 109.2 . . ?
C29 C30 H30B 109.2 . . ?
C31 C30 H30B 109.2 . . ?
H30A C30 H30B 107.9 . . ?
C30 C31 C32 113.3(5) . . ?
C30 C31 H31A 108.9 . . ?
C32 C31 H31A 108.9 . . ?
C30 C31 H31B 108.9 . . ?
C32 C31 H31B 108.9 . . ?
H31A C31 H31B 107.7 . . ?
C33 C32 C31 109.2(5) . . ?
C33 C32 H32A 109.8 . . ?
C31 C32 H32A 109.8 . . ?
C33 C32 H32B 109.8 . . ?
C31 C32 H32B 109.8 . . ?
H32A C32 H32B 108.3 . . ?
N54 C33 C32 167(3) . . ?
N54A C33 C32 162(2) . . ?
C29 N53 Fe2 173.2(4) . . ?
N55 C34 C35 178.3(6) . . ?
C34 C35 C36 111.3(5) . . ?
C34 C35 H35A 109.4 . . ?
C36 C35 H35A 109.4 . . ?
C34 C35 H35B 109.4 . . ?
C36 C35 H35B 109.4 . . ?
H35A C35 H35B 108.0 . . ?
C35 C36 C37 112.1(5) . . ?
C35 C36 H36A 109.2 . . ?
C37 C36 H36A 109.2 . . ?
C35 C36 H36B 109.2 . . ?
C37 C36 H36B 109.2 . . ?
H36A C36 H36B 107.9 . . ?
C38 C37 C36 110.4(5) . . ?
C38 C37 H37A 109.6 . . ?
C36 C37 H37A 109.6 . . ?
C38 C37 H37B 109.6 . . ?
C36 C37 H37B 109.6 . . ?
H37A C37 H37B 108.1 . . ?
N56 C38 C37 178.0(7) . . ?
C34 N55 Fe2 173.0(4) . . ?
N60 C39 N57 107.6(4) . . ?
N60 C39 H39 126.2 . . ?
N57 C39 H39 126.2 . . ?
N64 C40 N61 109.3(4) . . ?
N64 C40 H40 125.3 . . ?
N61 C40 H40 125.3 . . ?
N61 C41 N57 110.8(4) . . ?
N61 C41 H41A 109.5 . . ?
N57 C41 H41A 109.5 . . ?
N61 C41 H41B 109.5 . . ?
N57 C41 H41B 109.5 . . ?
H41A C41 H41B 108.1 . . ?
C39 N57 N58 109.1(4) . . ?
C39 N57 C41 128.9(4) . . ?
N58 N57 C41 121.8(4) . . ?
N59 N58 N57 106.6(4) . . ?
N58 N59 N60 110.2(4) . . ?
C39 N60 N59 106.5(4) . . ?
C39 N60 Fe3 127.7(3) . . ?
N59 N60 Fe3 125.6(3) . . ?
C40 N61 N62 107.6(4) . . ?
C40 N61 C41 130.4(4) . . ?
N62 N61 C41 122.0(4) . . ?
N63 N62 N61 107.4(4) . . ?
N62 N63 N64 109.9(4) . . ?
C40 N64 N63 105.8(4) . . ?
C40 N64 Fe4 130.4(3) . 1_554 ?
N63 N64 Fe4 123.7(3) . 1_554 ?
N68 C42 N65 109.0(4) . . ?
N68 C42 H42 125.5 . . ?
N65 C42 H42 125.5 . . ?
N72 C43 N69 108.4(4) . . ?
N72 C43 H43 125.8 . . ?
N69 C43 H43 125.8 . . ?
N65 C44 N69 111.8(4) . . ?
N65 C44 H44A 109.2 . . ?
N69 C44 H44A 109.2 . . ?
N65 C44 H44B 109.2 . . ?
N69 C44 H44B 109.2 . . ?
H44A C44 H44B 107.9 . . ?
C42 N65 N66 108.4(4) . . ?
C42 N65 C44 130.8(4) . . ?
N66 N65 C44 120.7(4) . . ?
N67 N66 N65 106.8(4) . . ?
N66 N67 N68 109.5(4) . . ?
C42 N68 N67 106.3(4) . . ?
C42 N68 Fe3 129.7(3) . . ?
N67 N68 Fe3 123.9(3) . . ?
C43 N69 N70 108.7(4) . . ?
C43 N69 C44 131.0(4) . . ?
N70 N69 C44 120.2(4) . . ?
N71 N70 N69 106.6(4) . . ?
N70 N71 N72 110.5(4) . . ?
C43 N72 N71 105.9(4) . . ?
C43 N72 Fe4 129.4(3) . . ?
N71 N72 Fe4 124.7(3) . . ?
N73 C45 C46 178.0(5) . . ?
C45 C46 C47 113.2(4) . . ?
C45 C46 H46A 108.9 . . ?
C47 C46 H46A 108.9 . . ?
C45 C46 H46B 108.9 . . ?
C47 C46 H46B 108.9 . . ?
H46A C46 H46B 107.7 . . ?
C48 C47 C46 114.0(4) . . ?
C48 C47 H47A 108.8 . . ?
C46 C47 H47A 108.8 . . ?
C48 C47 H47B 108.8 . . ?
C46 C47 H47B 108.8 . . ?
H47A C47 H47B 107.6 . . ?
C49 C48 C47 111.4(4) . . ?
C49 C48 H48A 109.3 . . ?
C47 C48 H48A 109.3 . . ?
C49 C48 H48B 109.3 . . ?
C47 C48 H48B 109.3 . . ?
H48A C48 H48B 108.0 . . ?
N74 C49 C48 177.1(6) . . ?
C45 N73 Fe3 160.3(4) . . ?
N75 C50 C51 176.8(5) . . ?
C50 C51 C52 113.1(5) . . ?
C50 C51 H51A 109.0 . . ?
C52 C51 H51A 109.0 . . ?
C50 C51 H51B 109.0 . . ?
C52 C51 H51B 109.0 . . ?
H51A C51 H51B 107.8 . . ?
C53 C52 C51 112.4(5) . . ?
C53 C52 H52A 109.1 . . ?
C51 C52 H52A 109.1 . . ?
C53 C52 H52B 109.1 . . ?
C51 C52 H52B 109.1 . . ?
H52A C52 H52B 107.9 . . ?
C54 C53 C52 111.3(5) . . ?
C54 C53 H53A 109.4 . . ?
C52 C53 H53A 109.4 . . ?
C54 C53 H53B 109.4 . . ?
C52 C53 H53B 109.4 . . ?
H53A C53 H53B 108.0 . . ?
N76 C54 C53 178.0(8) . . ?
C50 N75 Fe3 167.2(4) . . ?
N77 C55 C56 178.8(5) . . ?
C55 C56 C57 118.6(6) . . ?
C55 C56 C57A 99.1(8) . . ?
C55 C56 H56A 107.7 . . ?
C57 C56 H56A 107.7 . . ?
C55 C56 H56B 107.7 . . ?
C57 C56 H56B 107.7 . . ?
H56A C56 H56B 107.1 . . ?
C55 C56 H56C 111.9 . . ?
C57A C56 H56C 111.9 . . ?
C55 C56 H56D 111.9 . . ?
C57A C56 H56D 111.9 . . ?
H56C C56 H56D 109.6 . . ?
C56 C57 C58 108.1(7) . . ?
C56 C57 H57A 110.1 . . ?
C58 C57 H57A 110.1 . . ?
C56 C57 H57B 110.1 . . ?
C58 C57 H57B 110.1 . . ?
H57A C57 H57B 108.4 . . ?
C59 C58 C57 105.6(6) . . ?
C59 C58 H58A 110.6 . . ?
C57 C58 H58A 110.6 . . ?
C59 C58 H58B 110.6 . . ?
C57 C58 H58B 110.6 . . ?
H58A C58 H58B 108.7 . . ?
C58A C57A C56 107.0(13) . . ?
C58A C57A H57C 110.3 . . ?
C56 C57A H57C 110.3 . . ?
C58A C57A H57D 110.3 . . ?
C56 C57A H57D 110.3 . . ?
H57C C57A H57D 108.6 . . ?
C57A C58A C59 96.1(11) . . ?
C57A C58A H58C 112.5 . . ?
C59 C58A H58C 112.5 . . ?
C57A C58A H58D 112.5 . . ?
C59 C58A H58D 112.5 . . ?
H58C C58A H58D 110.1 . . ?
N78 C59 C58A 145.4(11) . . ?
N78 C59 C58 169.8(10) . . ?
C55 N77 Fe4 149.4(4) . . ?
N79 C60 C61 172.5(6) . . ?
C60 C61 C62 111.1(5) . . ?
C60 C61 H61A 109.4 . . ?
C62 C61 H61A 109.4 . . ?
C60 C61 H61B 109.4 . . ?
C62 C61 H61B 109.4 . . ?
H61A C61 H61B 108.0 . . ?
C63 C62 C61 113.3(5) . . ?
C63 C62 H62A 108.9 . . ?
C61 C62 H62A 108.9 . . ?
C63 C62 H62B 108.9 . . ?
C61 C62 H62B 108.9 . . ?
H62A C62 H62B 107.7 . . ?
C64 C63 C62 110.7(6) . . ?
C64 C63 H63A 109.5 . . ?
C62 C63 H63A 109.5 . . ?
C64 C63 H63B 109.5 . . ?
C62 C63 H63B 109.5 . . ?
H63A C63 H63B 108.1 . . ?
N80 C64 C63 177.5(9) . . ?
C60 N79 Fe4 170.7(4) . . ?
N81 C65 C66 169.8(7) . . ?
N81 C65 C66A 161.1(13) . . ?
C65 C66 C67 112.7(8) . . ?
C65 C66 H66A 109.1 . . ?
C67 C66 H66A 109.1 . . ?
C65 C66 H66B 109.1 . . ?
C67 C66 H66B 109.1 . . ?
H66A C66 H66B 107.8 . . ?
C66 C67 C68 108.2(8) . . ?
C66 C67 H67A 110.1 . . ?
C68 C67 H67A 110.1 . . ?
C66 C67 H67B 110.1 . . ?
C68 C67 H67B 110.1 . . ?
H67A C67 H67B 108.4 . . ?
C69 C68 C67 116.1(10) . . ?
C69 C68 H68A 108.3 . . ?
C67 C68 H68A 108.3 . . ?
C69 C68 H68B 108.3 . . ?
C67 C68 H68B 108.3 . . ?
H68A C68 H68B 107.4 . . ?
C67A C66A C65 105(2) . . ?
C67A C66A H66C 110.8 . . ?
C65 C66A H66C 110.8 . . ?
C67A C66A H66D 110.8 . . ?
C65 C66A H66D 110.8 . . ?
H66C C66A H66D 108.8 . . ?
C66A C67A C68A 109.5(18) . . ?
C66A C67A H67C 109.8 . . ?
C68A C67A H67C 109.8 . . ?
C66A C67A H67D 109.8 . . ?
C68A C67A H67D 109.8 . . ?
H67C C67A H67D 108.2 . . ?
C67A C68A C69 122.2(18) . . ?
C67A C68A H68C 106.8 . . ?
C69 C68A H68C 106.8 . . ?
C67A C68A H68D 106.8 . . ?
C69 C68A H68D 106.8 . . ?
H68C C68A H68D 106.6 . . ?
N82 C69 C68 176.6(9) . . ?
N82 C69 C68A 164.7(11) . . ?
N83 C70 C71 176.9(7) . . ?
C72 C71 C70 123.4(9) . . ?
C70 C71 C72A 104.5(6) . . ?
C72 C71 H71A 106.5 . . ?
C70 C71 H71A 106.5 . . ?
C72 C71 H71B 106.5 . . ?
C70 C71 H71B 106.5 . . ?
H71A C71 H71B 106.5 . . ?
C70 C71 H71C 110.8 . . ?
C72A C71 H71C 110.8 . . ?
C70 C71 H71D 110.8 . . ?
C72A C71 H71D 110.8 . . ?
H71C C71 H71D 108.9 . . ?
C71 C72 C73 115.9(10) . . ?
C71 C72 H72A 108.3 . . ?
C73 C72 H72A 108.3 . . ?
C71 C72 H72B 108.3 . . ?
C73 C72 H72B 108.3 . . ?
H72A C72 H72B 107.4 . . ?
C72 C73 C74 110.9(9) . . ?
C72 C73 H73A 109.5 . . ?
C74 C73 H73A 109.5 . . ?
C72 C73 H73B 109.5 . . ?
C74 C73 H73B 109.5 . . ?
H73A C73 H73B 108.1 . . ?
C73A C72A C71 113.2(9) . . ?
C73A C72A H72C 108.9 . . ?
C71 C72A H72C 108.9 . . ?
C73A C72A H72D 108.9 . . ?
C71 C72A H72D 108.9 . . ?
H72C C72A H72D 107.7 . . ?
C72A C73A C74 112.2(9) . . ?
C72A C73A H73C 109.2 . . ?
C74 C73A H73C 109.2 . . ?
C72A C73A H73D 109.2 . . ?
C74 C73A H73D 109.2 . . ?
H73C C73A H73D 107.9 . . ?
N84 C74 C73 155.9(9) . . ?
N84 C74 C73A 152.6(9) . . ?
N85 C75 C76 179.2(6) . . ?
C75 C76 C77 112.7(5) . . ?
C75 C76 H76A 109.0 . . ?
C77 C76 H76A 109.0 . . ?
C75 C76 H76B 109.0 . . ?
C77 C76 H76B 109.0 . . ?
H76A C76 H76B 107.8 . . ?
C78 C77 C76 108.7(5) . . ?
C78 C77 H77A 109.9 . . ?
C76 C77 H77A 109.9 . . ?
C78 C77 H77B 109.9 . . ?
C76 C77 H77B 109.9 . . ?
H77A C77 H77B 108.3 . . ?
C79 C78 C77 113.7(5) . . ?
C79 C78 H78A 108.8 . . ?
C77 C78 H78A 108.8 . . ?
C79 C78 H78B 108.8 . . ?
C77 C78 H78B 108.8 . . ?
H78A C78 H78B 107.7 . . ?
N86 C79 C78 178.3(6) . . ?
N87 C80 C81 171(2) . . ?
C80 C81 C82 115.6(13) . . ?
C80 C81 H81A 108.4 . . ?
C82 C81 H81A 108.4 . . ?
C80 C81 H81B 108.4 . . ?
C82 C81 H81B 108.4 . . ?
H81A C81 H81B 107.4 . . ?
C83 C82 C81 110.0(13) . . ?
C83 C82 H82A 109.7 . . ?
C81 C82 H82A 109.7 . . ?
C83 C82 H82B 109.7 . . ?
C81 C82 H82B 109.7 . . ?
H82A C82 H82B 108.2 . . ?
C82 C83 C84 112.4(13) . . ?
C82 C83 H83A 109.1 . . ?
C84 C83 H83A 109.1 . . ?
C82 C83 H83B 109.1 . . ?
C84 C83 H83B 109.1 . . ?
H83A C83 H83B 107.9 . . ?
N88 C84 C83 174(2) . . ?
N87A C80A C81A 173(3) . . ?
C80A C81A C82A 110.7(12) . . ?
C80A C81A H81C 109.5 . . ?
C82A C81A H81C 109.5 . . ?
C80A C81A H81D 109.5 . . ?
C82A C81A H81D 109.5 . . ?
H81C C81A H81D 108.1 . . ?
C81A C82A C83A 104.8(11) . . ?
C81A C82A H82C 110.8 . . ?
C83A C82A H82C 110.8 . . ?
C81A C82A H82D 110.8 . . ?
C83A C82A H82D 110.8 . . ?
H82C C82A H82D 108.9 . . ?
C84A C83A C82A 111.7(12) . . ?
C84A C83A H83C 109.3 . . ?
C82A C83A H83C 109.3 . . ?
C84A C83A H83D 109.3 . . ?
C82A C83A H83D 109.3 . . ?
H83C C83A H83D 107.9 . . ?
N88A C84A C83A 170.0(18) . . ?
F4 B1 F2 111.6(5) . . ?
F4 B1 F1 109.8(4) . . ?
F2 B1 F1 109.5(5) . . ?
F4 B1 F3 109.2(5) . . ?
F2 B1 F3 109.7(5) . . ?
F1 B1 F3 107.0(4) . . ?
F5 B2 F6 110.7(5) . . ?
F5 B2 F7 109.3(5) . . ?
F6 B2 F7 109.9(5) . . ?
F5 B2 F8 109.0(5) . . ?
F6 B2 F8 109.7(4) . . ?
F7 B2 F8 108.3(5) . . ?
F12A B3 F10A 122.2(18) . . ?
F12A B3 F9 119.1(14) . . ?
F10A B3 F9 107.2(7) . . ?
F11 B3 F9 113.1(5) . . ?
F11 B3 F12 109.6(5) . . ?
F9 B3 F12 110.0(5) . . ?
F11 B3 F10 108.2(4) . . ?
F9 B3 F10 109.3(4) . . ?
F12 B3 F10 106.5(5) . . ?
F12A B3 F11A 101.0(14) . . ?
F10A B3 F11A 103.7(11) . . ?
F9 B3 F11A 99.3(7) . . ?
F13 B4 F14 112.2(6) . . ?
F13 B4 F15 111.8(6) . . ?
F14 B4 F15 114.2(8) . . ?
F13 B4 F16 107.7(8) . . ?
F14 B4 F16 104.0(7) . . ?
F15 B4 F16 106.1(7) . . ?
F17 B5 F19 109.2(14) . . ?
F17 B5 F20 113.0(9) . . ?
F19 B5 F20 109.8(13) . . ?
F17 B5 F18 113.0(13) . . ?
F19 B5 F18 110.1(10) . . ?
F20 B5 F18 101.5(13) . . ?
F18A B5A F20A 107(3) . . ?
F18A B5A F19A 108(3) . . ?
F20A B5A F19A 109(3) . . ?
F18A B5A F17 104(3) . . ?
F20A B5A F17 112(3) . . ?
F19A B5A F17 117(3) . . ?
F23 B6 F22 109.7(5) . . ?
F23 B6 F24 110.2(5) . . ?
F22 B6 F24 107.0(5) . . ?
F23 B6 F21 109.7(4) . . ?
F22 B6 F21 110.9(4) . . ?
F24 B6 F21 109.2(4) . . ?
F26 B7 F28 108.9(5) . . ?
F26 B7 F27 108.6(5) . . ?
F28 B7 F27 111.0(6) . . ?
F26 B7 F25 111.1(6) . . ?
F28 B7 F25 109.0(5) . . ?
F27 B7 F25 108.2(5) . . ?
F31 B8 F29 108.3(13) . . ?
F31 B8 F32 114.0(12) . . ?
F29 B8 F32 110.7(14) . . ?
F31 B8 F30 102.2(12) . . ?
F29 B8 F30 113.1(10) . . ?
F32 B8 F30 108.2(12) . . ?
F30 B8A F31 115.1(11) . . ?
F30 B8A F32A 97.7(13) . . ?
F31 B8A F32A 114.4(16) . . ?
F30 B8A F29A 120.2(16) . . ?
F31 B8A F29A 102.2(11) . . ?
F32A B8A F29A 107.6(12) . . ?

loop_
_geom_bond_atom_site_label_1
_geom_bond_atom_site_label_2
_geom_bond_distance
_geom_bond_site_symmetry_2
_geom_bond_publ_flag
Fe1 N33 2.001(4) . ?
Fe1 N35 2.002(5) . ?
Fe1 N12 2.028(4) . ?
Fe1 N20 2.032(4) . ?
Fe1 N28 2.043(4) . ?
Fe1 N4 2.046(4) . ?
Fe2 N55 1.965(4) . ?
Fe2 N53 1.988(4) . ?
Fe2 N48 2.023(4) . ?
Fe2 N40 2.030(4) . ?
Fe2 N8 2.039(4) 1_556 ?
Fe2 N32 2.048(4) . ?
Fe3 N75 2.016(4) . ?
Fe3 N73 2.023(4) . ?
Fe3 N60 2.061(4) . ?
Fe3 N44 2.067(4) . ?
Fe3 N68 2.070(4) . ?
Fe3 N52 2.079(4) 1_545 ?
Fe4 N77 2.136(4) . ?
Fe4 N79 2.153(4) . ?
Fe4 N72 2.158(4) . ?
Fe4 N64 2.158(4) 1_556 ?
Fe4 N24 2.161(4) 1_546 ?
Fe4 N16 2.170(4) 1_556 ?
C1 N4 1.299(6) . ?
C1 N1 1.329(6) . ?
C1 H1 0.9500 . ?
C2 N8 1.308(6) . ?
C2 N5 1.349(6) . ?
C2 H2 0.9500 . ?
C3 N1 1.452(6) . ?
C3 N5 1.455(6) . ?
C3 H3A 0.9900 . ?
C3 H3B 0.9900 . ?
N1 N2 1.364(6) . ?
N2 N3 1.285(6) . ?
N3 N4 1.371(6) . ?
N5 N6 1.346(6) . ?
N6 N7 1.286(6) . ?
N7 N8 1.370(6) . ?
C4 N12 1.318(6) . ?
C4 N9 1.325(6) . ?
C4 H4 0.9500 . ?
C5 N16 1.314(6) . ?
C5 N13 1.333(6) . ?
C5 H5 0.9500 . ?
C6 N13 1.451(6) . ?
C6 N9 1.464(6) . ?
C6 H6A 0.9900 . ?
C6 H6B 0.9900 . ?
N9 N10 1.340(6) . ?
N10 N11 1.301(6) . ?
N11 N12 1.356(6) . ?
N13 N14 1.363(6) . ?
N14 N15 1.288(5) . ?
N15 N16 1.376(5) . ?
C7 N20 1.314(6) . ?
C7 N17 1.331(6) . ?
C7 H7 0.9500 . ?
C8 N24 1.309(6) . ?
C8 N21 1.327(6) . ?
C8 H8 0.9500 . ?
C9 N17 1.453(6) . ?
C9 N21 1.462(6) . ?
C9 H9A 0.9900 . ?
C9 H9B 0.9900 . ?
N17 N18 1.355(6) . ?
N18 N19 1.295(6) . ?
N19 N20 1.370(5) . ?
N21 N22 1.341(6) . ?
N22 N23 1.289(6) . ?
N23 N24 1.371(6) . ?
C10 N28 1.307(7) . ?
C10 N25 1.329(6) . ?
C10 H10 0.9500 . ?
C11 N29 1.327(6) . ?
C11 N32 1.328(6) . ?
C11 H11 0.9500 . ?
C12 N25 1.453(6) . ?
C12 N29 1.466(6) . ?
C12 H12A 0.9900 . ?
C12 H12B 0.9900 . ?
N25 N26 1.337(7) . ?
N26 N27 1.281(7) . ?
N27 N28 1.351(6) . ?
N29 N30 1.352(6) . ?
N30 N31 1.286(6) . ?
N31 N32 1.365(5) . ?
C13 N33 1.135(6) . ?
C13 C14 1.471(7) . ?
C14 C15 1.530(7) . ?
C14 H14A 0.9900 . ?
C14 H14B 0.9900 . ?
C15 C16 1.531(7) . ?
C15 H15A 0.9900 . ?
C15 H15B 0.9900 . ?
C16 C17 1.473(8) . ?
C16 H16A 0.9900 . ?
C16 H16B 0.9900 . ?
C17 N34 1.145(8) . ?
C18 N35 1.132(7) . ?
C18 C19 1.464(8) . ?
C19 C20 1.548(9) . ?
C19 H19A 0.9900 . ?
C19 H19B 0.9900 . ?
C20 C21 1.529(10) . ?
C20 H20A 0.9900 . ?
C20 H20B 0.9900 . ?
C21 C22 1.487(8) . ?
C21 H21A 0.9900 . ?
C21 H21B 0.9900 . ?
C22 N36 1.136(7) . ?
C23 N37A 1.279(17) . ?
C23 N40 1.294(6) . ?
C23 N37 1.361(15) . ?
C23 H23 0.9500 . ?
C23 H23A 0.9500 . ?
C24 N44 1.305(6) . ?
C24 N41 1.334(6) . ?
C24 H24 0.9500 . ?
C25 N37 1.396(14) . ?
C25 N41 1.470(6) . ?
C25 N37A 1.527(16) . ?
C25 H25A 0.9900 . ?
C25 H25B 0.9900 . ?
C25 H25C 0.9900 . ?
C25 H25D 0.9900 . ?
N37 N38 1.343(16) . ?
N38 N39 1.277(12) . ?
N39 N40 1.404(10) . ?
N37A N38A 1.361(18) . ?
N38A N39A 1.306(12) . ?
N39A N40 1.390(10) . ?
N41 N42 1.346(6) . ?
N42 N43 1.298(6) . ?
N43 N44 1.364(6) . ?
C26 N48 1.299(6) . ?
C26 N45 1.325(6) . ?
C26 H26 0.9500 . ?
C27 N52 1.312(6) . ?
C27 N49 1.329(6) . ?
C27 H27 0.9500 . ?
C28 N45 1.456(6) . ?
C28 N49 1.468(6) . ?
C28 H28A 0.9900 . ?
C28 H28B 0.9900 . ?
N45 N46 1.353(6) . ?
N46 N47 1.282(6) . ?
N47 N48 1.356(6) . ?
N49 N50 1.347(6) . ?
N50 N51 1.301(6) . ?
N51 N52 1.355(6) . ?
C29 N53 1.141(6) . ?
C29 C30 1.466(7) . ?
C30 C31 1.530(7) . ?
C30 H30A 0.9900 . ?
C30 H30B 0.9900 . ?
C31 C32 1.539(9) . ?
C31 H31A 0.9900 . ?
C31 H31B 0.9900 . ?
C32 C33 1.449(9) . ?
C32 H32A 0.9900 . ?
C32 H32B 0.9900 . ?
C33 N54 1.113(14) . ?
C33 N54A 1.32(3) . ?
C34 N55 1.126(6) . ?
C34 C35 1.460(7) . ?
C35 C36 1.509(8) . ?
C35 H35A 0.9900 . ?
C35 H35B 0.9900 . ?
C36 C37 1.547(8) . ?
C36 H36A 0.9900 . ?
C36 H36B 0.9900 . ?
C37 C38 1.453(8) . ?
C37 H37A 0.9900 . ?
C37 H37B 0.9900 . ?
C38 N56 1.140(8) . ?
C39 N60 1.315(6) . ?
C39 N57 1.339(6) . ?
C39 H39 0.9500 . ?
C40 N64 1.308(6) . ?
C40 N61 1.330(6) . ?
C40 H40 0.9500 . ?
C41 N61 1.452(6) . ?
C41 N57 1.458(6) . ?
C41 H41A 0.9900 . ?
C41 H41B 0.9900 . ?
N57 N58 1.342(6) . ?
N58 N59 1.287(7) . ?
N59 N60 1.365(6) . ?
N61 N62 1.341(6) . ?
N62 N63 1.287(6) . ?
N63 N64 1.361(6) . ?
C42 N68 1.308(6) . ?
C42 N65 1.317(6) . ?
C42 H42 0.9500 . ?
C43 N72 1.316(6) . ?
C43 N69 1.326(6) . ?
C43 H43 0.9500 . ?
C44 N65 1.452(6) . ?
C44 N69 1.453(7) . ?
C44 H44A 0.9900 . ?
C44 H44B 0.9900 . ?
N65 N66 1.360(6) . ?
N66 N67 1.284(7) . ?
N67 N68 1.374(6) . ?
N69 N70 1.347(6) . ?
N70 N71 1.281(7) . ?
N71 N72 1.362(6) . ?
C45 N73 1.140(6) . ?
C45 C46 1.456(7) . ?
C46 C47 1.537(8) . ?
C46 H46A 0.9900 . ?
C46 H46B 0.9900 . ?
C47 C48 1.536(8) . ?
C47 H47A 0.9900 . ?
C47 H47B 0.9900 . ?
C48 C49 1.465(8) . ?
C48 H48A 0.9900 . ?
C48 H48B 0.9900 . ?
C49 N74 1.138(7) . ?
C50 N75 1.131(6) . ?
C50 C51 1.465(7) . ?
C51 C52 1.516(8) . ?
C51 H51A 0.9900 . ?
C51 H51B 0.9900 . ?
C52 C53 1.484(9) . ?
C52 H52A 0.9900 . ?
C52 H52B 0.9900 . ?
C53 C54 1.462(9) . ?
C53 H53A 0.9900 . ?
C53 H53B 0.9900 . ?
C54 N76 1.143(9) . ?
C55 N77 1.139(6) . ?
C55 C56 1.461(7) . ?
C56 C57 1.473(10) . ?
C56 C57A 1.741(17) . ?
C56 H56A 0.9900 . ?
C56 H56B 0.9900 . ?
C56 H56C 0.9900 . ?
C56 H56D 0.9900 . ?
C57 C58 1.558(12) . ?
C57 H57A 0.9900 . ?
C57 H57B 0.9900 . ?
C58 C59 1.556(10) . ?
C58 H58A 0.9900 . ?
C58 H58B 0.9900 . ?
C57A C58A 1.51(2) . ?
C57A H57C 0.9900 . ?
C57A H57D 0.9900 . ?
C58A C59 1.550(17) . ?
C58A H58C 0.9900 . ?
C58A H58D 0.9900 . ?
C59 N78 1.129(8) . ?
C60 N79 1.134(6) . ?
C60 C61 1.459(8) . ?
C61 C62 1.561(10) . ?
C61 H61A 0.9900 . ?
C61 H61B 0.9900 . ?
C62 C63 1.505(11) . ?
C62 H62A 0.9900 . ?
C62 H62B 0.9900 . ?
C63 C64 1.471(9) . ?
C63 H63A 0.9900 . ?
C63 H63B 0.9900 . ?
C64 N80 1.117(8) . ?
C65 N81 1.133(8) . ?
C65 C66 1.503(12) . ?
C65 C66A 1.53(3) . ?
C66 C67 1.513(12) . ?
C66 H66A 0.9900 . ?
C66 H66B 0.9900 . ?
C67 C68 1.513(17) . ?
C67 H67A 0.9900 . ?
C67 H67B 0.9900 . ?
C68 C69 1.340(16) . ?
C68 H68A 0.9900 . ?
C68 H68B 0.9900 . ?
C66A C67A 1.42(3) . ?
C66A H66C 0.9900 . ?
C66A H66D 0.9900 . ?
C67A C68A 1.60(3) . ?
C67A H67C 0.9900 . ?
C67A H67D 0.9900 . ?
C68A C69 1.70(3) . ?
C68A H68C 0.9900 . ?
C68A H68D 0.9900 . ?
C69 N82 1.151(9) . ?
C70 N83 1.145(8) . ?
C70 C71 1.480(9) . ?
C71 C72 1.242(14) . ?
C71 C72A 1.653(15) . ?
C71 H71A 0.9900 . ?
C71 H71B 0.9900 . ?
C71 H71C 0.9900 . ?
C71 H71D 0.9900 . ?
C72 C73 1.532(14) . ?
C72 H72A 0.9900 . ?
C72 H72B 0.9900 . ?
C73 C74 1.536(12) . ?
C73 H73A 0.9900 . ?
C73 H73B 0.9900 . ?
C72A C73A 1.547(16) . ?
C72A H72C 0.9900 . ?
C72A H72D 0.9900 . ?
C73A C74 1.568(13) . ?
C73A H73C 0.9900 . ?
C73A H73D 0.9900 . ?
C74 N84 1.072(7) . ?
C75 N85 1.149(7) . ?
C75 C76 1.448(8) . ?
C76 C77 1.541(8) . ?
C76 H76A 0.9900 . ?
C76 H76B 0.9900 . ?
C77 C78 1.520(8) . ?
C77 H77A 0.9900 . ?
C77 H77B 0.9900 . ?
C78 C79 1.466(8) . ?
C78 H78A 0.9900 . ?
C78 H78B 0.9900 . ?
C79 N86 1.136(7) . ?
C80 N87 1.11(4) . ?
C80 C81 1.42(2) . ?
C81 C82 1.534(19) . ?
C81 H81A 0.9900 . ?
C81 H81B 0.9900 . ?
C82 C83 1.47(2) . ?
C82 H82A 0.9900 . ?
C82 H82B 0.9900 . ?
C83 C84 1.53(3) . ?
C83 H83A 0.9900 . ?
C83 H83B 0.9900 . ?
C84 N88 1.14(3) . ?
C80A N87A 1.11(5) . ?
C80A C81A 1.44(2) . ?
C81A C82A 1.541(19) . ?
C81A H81C 0.9900 . ?
C81A H81D 0.9900 . ?
C82A C83A 1.552(18) . ?
C82A H82C 0.9900 . ?
C82A H82D 0.9900 . ?
C83A C84A 1.52(2) . ?
C83A H83C 0.9900 . ?
C83A H83D 0.9900 . ?
C84A N88A 1.11(3) . ?
B1 F4 1.369(7) . ?
B1 F2 1.379(7) . ?
B1 F1 1.397(6) . ?
B1 F3 1.404(7) . ?
B2 F5 1.371(8) . ?
B2 F6 1.389(7) . ?
B2 F7 1.405(8) . ?
B2 F8 1.407(7) . ?
B3 F12A 1.27(2) . ?
B3 F10A 1.305(16) . ?
B3 F11 1.370(7) . ?
B3 F9 1.374(6) . ?
B3 F12 1.401(7) . ?
B3 F10 1.430(7) . ?
B3 F11A 1.530(15) . ?
B4 F13 1.339(8) . ?
B4 F14 1.348(8) . ?
B4 F15 1.378(11) . ?
B4 F16 1.412(12) . ?
F17 B5 1.32(2) . ?
F17 B5A 1.43(4) . ?
B5 F19 1.36(2) . ?
B5 F20 1.398(18) . ?
B5 F18 1.411(16) . ?
B5A F18A 1.34(4) . ?
B5A F20A 1.34(4) . ?
B5A F19A 1.40(5) . ?
B6 F23 1.368(7) . ?
B6 F22 1.368(6) . ?
B6 F24 1.370(7) . ?
B6 F21 1.399(6) . ?
B7 F26 1.370(8) . ?
B7 F28 1.373(7) . ?
B7 F27 1.387(8) . ?
B7 F25 1.401(7) . ?
B8 F31 1.297(15) . ?
B8 F29 1.36(2) . ?
B8 F32 1.365(17) . ?
B8 F30 1.531(17) . ?
B8A F30 1.268(14) . ?
B8A F31 1.345(16) . ?
B8A F32A 1.38(2) . ?
B8A F29A 1.41(2) . ?

loop_
_geom_torsion_atom_site_label_1
_geom_torsion_atom_site_label_2
_geom_torsion_atom_site_label_3
_geom_torsion_atom_site_label_4
_geom_torsion
_geom_torsion_site_symmetry_1
_geom_torsion_site_symmetry_2
_geom_torsion_site_symmetry_3
_geom_torsion_site_symmetry_4
_geom_torsion_publ_flag
N4 C1 N1 N2 -1.1(5) . . . . ?
N4 C1 N1 C3 175.5(4) . . . . ?
N5 C3 N1 C1 113.0(5) . . . . ?
N5 C3 N1 N2 -70.8(6) . . . . ?
C1 N1 N2 N3 0.5(5) . . . . ?
C3 N1 N2 N3 -176.5(4) . . . . ?
N1 N2 N3 N4 0.3(5) . . . . ?
N1 C1 N4 N3 1.2(5) . . . . ?
N1 C1 N4 Fe1 178.1(3) . . . . ?
N2 N3 N4 C1 -0.9(5) . . . . ?
N2 N3 N4 Fe1 -178.2(3) . . . . ?
N8 C2 N5 N6 -0.3(5) . . . . ?
N8 C2 N5 C3 177.7(4) . . . . ?
N1 C3 N5 N6 -85.2(5) . . . . ?
N1 C3 N5 C2 97.0(5) . . . . ?
C2 N5 N6 N7 0.1(5) . . . . ?
C3 N5 N6 N7 -178.1(4) . . . . ?
N5 N6 N7 N8 0.2(5) . . . . ?
N5 C2 N8 N7 0.5(5) . . . . ?
N5 C2 N8 Fe2 179.4(3) . . . 1_554 ?
N6 N7 N8 C2 -0.4(5) . . . . ?
N6 N7 N8 Fe2 -179.4(3) . . . 1_554 ?
N12 C4 N9 N10 -0.3(5) . . . . ?
N12 C4 N9 C6 -177.8(4) . . . . ?
N13 C6 N9 C4 -98.5(5) . . . . ?
N13 C6 N9 N10 84.2(5) . . . . ?
C4 N9 N10 N11 0.5(6) . . . . ?
C6 N9 N10 N11 178.3(4) . . . . ?
N9 N10 N11 N12 -0.5(6) . . . . ?
N9 C4 N12 N11 0.0(5) . . . . ?
N9 C4 N12 Fe1 177.9(3) . . . . ?
N10 N11 N12 C4 0.4(6) . . . . ?
N10 N11 N12 Fe1 -177.8(3) . . . . ?
N16 C5 N13 N14 0.6(5) . . . . ?
N16 C5 N13 C6 -176.7(4) . . . . ?
N9 C6 N13 C5 -83.8(6) . . . . ?
N9 C6 N13 N14 99.2(5) . . . . ?
C5 N13 N14 N15 -0.7(5) . . . . ?
C6 N13 N14 N15 176.9(4) . . . . ?
N13 N14 N15 N16 0.5(5) . . . . ?
N13 C5 N16 N15 -0.3(5) . . . . ?
N13 C5 N16 Fe4 176.3(3) . . . 1_554 ?
N14 N15 N16 C5 -0.1(5) . . . . ?
N14 N15 N16 Fe4 -176.9(3) . . . 1_554 ?
N20 C7 N17 N18 0.0(5) . . . . ?
N20 C7 N17 C9 173.4(4) . . . . ?
N21 C9 N17 C7 94.6(6) . . . . ?
N21 C9 N17 N18 -92.7(5) . . . . ?
C7 N17 N18 N19 -0.2(6) . . . . ?
C9 N17 N18 N19 -174.4(4) . . . . ?
N17 N18 N19 N20 0.3(6) . . . . ?
N17 C7 N20 N19 0.2(5) . . . . ?
N17 C7 N20 Fe1 -177.0(3) . . . . ?
N18 N19 N20 C7 -0.3(6) . . . . ?
N18 N19 N20 Fe1 177.2(4) . . . . ?
N24 C8 N21 N22 0.6(6) . . . . ?
N24 C8 N21 C9 174.4(4) . . . . ?
N17 C9 N21 C8 90.3(6) . . . . ?
N17 C9 N21 N22 -96.5(5) . . . . ?
C8 N21 N22 N23 -0.6(6) . . . . ?
C9 N21 N22 N23 -175.3(4) . . . . ?
N21 N22 N23 N24 0.4(6) . . . . ?
N21 C8 N24 N23 -0.3(5) . . . . ?
N21 C8 N24 Fe4 -179.3(3) . . . 1_564 ?
N22 N23 N24 C8 -0.1(6) . . . . ?
N22 N23 N24 Fe4 179.1(3) . . . 1_564 ?
N28 C10 N25 N26 -1.2(6) . . . . ?
N28 C10 N25 C12 -177.0(4) . . . . ?
N29 C12 N25 C10 -97.8(6) . . . . ?
N29 C12 N25 N26 86.9(6) . . . . ?
C10 N25 N26 N27 1.9(7) . . . . ?
C12 N25 N26 N27 178.2(5) . . . . ?
N25 N26 N27 N28 -1.9(7) . . . . ?
N25 C10 N28 N27 0.1(6) . . . . ?
N25 C10 N28 Fe1 -178.0(3) . . . . ?
N26 N27 N28 C10 1.1(7) . . . . ?
N26 N27 N28 Fe1 179.4(4) . . . . ?
N32 C11 N29 N30 -0.3(5) . . . . ?
N32 C11 N29 C12 -172.2(4) . . . . ?
N25 C12 N29 C11 -105.8(5) . . . . ?
N25 C12 N29 N30 82.9(6) . . . . ?
C11 N29 N30 N31 0.6(5) . . . . ?
C12 N29 N30 N31 173.6(4) . . . . ?
N29 N30 N31 N32 -0.8(6) . . . . ?
N29 C11 N32 N31 -0.2(5) . . . . ?
N29 C11 N32 Fe2 179.2(3) . . . . ?
N30 N31 N32 C11 0.6(5) . . . . ?
N30 N31 N32 Fe2 -178.9(3) . . . . ?
C13 C14 C15 C16 71.6(5) . . . . ?
C14 C15 C16 C17 64.0(6) . . . . ?
C18 C19 C20 C21 -59.4(7) . . . . ?
C19 C20 C21 C22 -62.7(7) . . . . ?
N40 C23 N37 N38 -11.7(12) . . . . ?
N40 C23 N37 C25 171.7(13) . . . . ?
N41 C25 N37 N38 108.6(12) . . . . ?
N41 C25 N37 C23 -75.2(17) . . . . ?
C23 N37 N38 N39 3.5(14) . . . . ?
C25 N37 N38 N39 -179.3(11) . . . . ?
N37 N38 N39 N40 5.0(15) . . . . ?
N40 C23 N37A N38A 9.7(12) . . . . ?
N40 C23 N37A C25 -162.4(11) . . . . ?
N41 C25 N37A C23 -107.5(13) . . . . ?
N41 C25 N37A N38A 81.1(12) . . . . ?
C23 N37A N38A N39A -3.0(15) . . . . ?
C25 N37A N38A N39A 169.8(11) . . . . ?
N37A N38A N39A N40 -4.3(14) . . . . ?
N37A C23 N40 N39A -12.0(10) . . . . ?
N37 C23 N40 N39 13.8(9) . . . . ?
N37A C23 N40 Fe2 -172.8(7) . . . . ?
N37 C23 N40 Fe2 170.8(7) . . . . ?
N38A N39A N40 C23 10.1(12) . . . . ?
N38A N39A N40 Fe2 174.3(7) . . . . ?
N38 N39 N40 C23 -11.7(11) . . . . ?
N38 N39 N40 Fe2 -172.1(7) . . . . ?
N44 C24 N41 N42 -1.5(6) . . . . ?
N44 C24 N41 C25 -172.2(5) . . . . ?
N37 C25 N41 C24 -99.8(9) . . . . ?
N37A C25 N41 C24 -99.9(8) . . . . ?
N37 C25 N41 N42 90.4(9) . . . . ?
N37A C25 N41 N42 90.4(8) . . . . ?
C24 N41 N42 N43 2.2(7) . . . . ?
C25 N41 N42 N43 174.1(5) . . . . ?
N41 N42 N43 N44 -2.0(7) . . . . ?
N41 C24 N44 N43 0.3(5) . . . . ?
N41 C24 N44 Fe3 179.5(3) . . . . ?
N42 N43 N44 C24 1.1(7) . . . . ?
N42 N43 N44 Fe3 -178.2(4) . . . . ?
N48 C26 N45 N46 -0.2(5) . . . . ?
N48 C26 N45 C28 176.1(4) . . . . ?
N49 C28 N45 C26 103.6(6) . . . . ?
N49 C28 N45 N46 -80.5(6) . . . . ?
C26 N45 N46 N47 -0.2(6) . . . . ?
C28 N45 N46 N47 -176.9(5) . . . . ?
N45 N46 N47 N48 0.4(7) . . . . ?
N45 C26 N48 N47 0.4(5) . . . . ?
N45 C26 N48 Fe2 -179.5(3) . . . . ?
N46 N47 N48 C26 -0.5(6) . . . . ?
N46 N47 N48 Fe2 179.4(4) . . . . ?
N52 C27 N49 N50 0.9(5) . . . . ?
N52 C27 N49 C28 175.7(4) . . . . ?
N45 C28 N49 C27 87.4(6) . . . . ?
N45 C28 N49 N50 -98.2(5) . . . . ?
C27 N49 N50 N51 -1.1(6) . . . . ?
C28 N49 N50 N51 -176.5(4) . . . . ?
N49 N50 N51 N52 0.8(6) . . . . ?
N49 C27 N52 N51 -0.4(5) . . . . ?
N49 C27 N52 Fe3 -177.0(3) . . . 1_565 ?
N50 N51 N52 C27 -0.3(6) . . . . ?
N50 N51 N52 Fe3 176.6(3) . . . 1_565 ?
C29 C30 C31 C32 -72.5(6) . . . . ?
C30 C31 C32 C33 -67.3(7) . . . . ?
C31 C32 C33 N54 -46(4) . . . . ?
C31 C32 C33 N54A 119(4) . . . . ?
C34 C35 C36 C37 74.3(6) . . . . ?
C35 C36 C37 C38 177.6(5) . . . . ?
N60 C39 N57 N58 0.5(5) . . . . ?
N60 C39 N57 C41 -174.2(4) . . . . ?
N61 C41 N57 C39 -91.3(6) . . . . ?
N61 C41 N57 N58 94.6(6) . . . . ?
C39 N57 N58 N59 0.0(6) . . . . ?
C41 N57 N58 N59 175.2(4) . . . . ?
N57 N58 N59 N60 -0.5(6) . . . . ?
N57 C39 N60 N59 -0.7(5) . . . . ?
N57 C39 N60 Fe3 174.0(3) . . . . ?
N58 N59 N60 C39 0.8(6) . . . . ?
N58 N59 N60 Fe3 -174.1(4) . . . . ?
N64 C40 N61 N62 0.4(5) . . . . ?
N64 C40 N61 C41 -179.9(4) . . . . ?
N57 C41 N61 C40 -104.3(6) . . . . ?
N57 C41 N61 N62 75.4(6) . . . . ?
C40 N61 N62 N63 -0.6(6) . . . . ?
C41 N61 N62 N63 179.7(5) . . . . ?
N61 N62 N63 N64 0.6(6) . . . . ?
N61 C40 N64 N63 -0.1(5) . . . . ?
N61 C40 N64 Fe4 -178.2(3) . . . 1_554 ?
N62 N63 N64 C40 -0.3(6) . . . . ?
N62 N63 N64 Fe4 178.0(4) . . . 1_554 ?
N68 C42 N65 N66 -0.9(5) . . . . ?
N68 C42 N65 C44 174.9(4) . . . . ?
N69 C44 N65 C42 103.9(6) . . . . ?
N69 C44 N65 N66 -80.7(6) . . . . ?
C42 N65 N66 N67 0.5(6) . . . . ?
C44 N65 N66 N67 -175.8(4) . . . . ?
N65 N66 N67 N68 0.1(6) . . . . ?
N65 C42 N68 N67 0.9(5) . . . . ?
N65 C42 N68 Fe3 -178.0(3) . . . . ?
N66 N67 N68 C42 -0.6(6) . . . . ?
N66 N67 N68 Fe3 178.3(3) . . . . ?
N72 C43 N69 N70 1.5(5) . . . . ?
N72 C43 N69 C44 176.2(4) . . . . ?
N65 C44 N69 C43 91.9(6) . . . . ?
N65 C44 N69 N70 -93.9(5) . . . . ?
C43 N69 N70 N71 -1.4(6) . . . . ?
C44 N69 N70 N71 -176.8(5) . . . . ?
N69 N70 N71 N72 0.7(7) . . . . ?
N69 C43 N72 N71 -1.0(5) . . . . ?
N69 C43 N72 Fe4 -179.2(3) . . . . ?
N70 N71 N72 C43 0.2(6) . . . . ?
N70 N71 N72 Fe4 178.4(4) . . . . ?
C45 C46 C47 C48 -71.3(6) . . . . ?
C46 C47 C48 C49 -59.7(6) . . . . ?
C50 C51 C52 C53 -79.8(6) . . . . ?
C51 C52 C53 C54 -171.9(5) . . . . ?
C55 C56 C57 C58 80.0(8) . . . . ?
C56 C57 C58 C59 70.8(8) . . . . ?
C55 C56 C57A C58A 169.5(11) . . . . ?
C56 C57A C58A C59 -76.8(12) . . . . ?
C57A C58A C59 N78 146.5(12) . . . . ?
C57 C58 C59 N78 -119(4) . . . . ?
C60 C61 C62 C63 57.0(7) . . . . ?
C61 C62 C63 C64 64.0(8) . . . . ?
N81 C65 C66 C67 159(4) . . . . ?
C65 C66 C67 C68 175.6(8) . . . . ?
C66 C67 C68 C69 -179.0(10) . . . . ?
N81 C65 C66A C67A -139(3) . . . . ?
C65 C66A C67A C68A -163.6(17) . . . . ?
C66A C67A C68A C69 -80(3) . . . . ?
C67A C68A C69 N82 -114(4) . . . . ?
C70 C71 C72 C73 -175.0(8) . . . . ?
C71 C72 C73 C74 -70.9(14) . . . . ?
C70 C71 C72A C73A -174.0(9) . . . . ?
C71 C72A C73A C74 -45.7(13) . . . . ?
C72 C73 C74 N84 126.0(17) . . . . ?
C72A C73A C74 N84 -98.1(17) . . . . ?
C75 C76 C77 C78 -175.3(5) . . . . ?
C76 C77 C78 C79 179.7(5) . . . . ?
C80 C81 C82 C83 71.6(17) . . . . ?
C81 C82 C83 C84 170.8(14) . . . . ?
C80A C81A C82A C83A 177.5(13) . . . . ?
C81A C82A C83A C84A -176.7(11) . . . . ?
